data_7247187
loop_
_publ_author_name
'Habib, Faiza'
'Tocher, Derek A.'
'Carmalt, Claire J.'

_publ_section_title
;
 Encapsulation of N-containing compounds in a new hydrophilic Cd-based
 crystalline sponge via coordinative alignment method
;
_journal_issue 35
_journal_name_full CrystEngComm
_journal_page_first 5001
_journal_page_last 5011
_journal_paper_doi 10.1039/D3CE00592E
_journal_volume 25
_journal_year 2023
_chemical_formula_moiety 'C133.2 H98.2 Cd6.8 N16 O46, 2(C3 H7 N O), 1.5(C2 H3 N)'
_chemical_formula_sum 'C142.2 H117.2 Cd6.8 N19.5 O48'
_chemical_formula_weight 3631.47
_chemical_name_systematic
'catena- [tetrakis(\m6-4,4?4??-[1,3,5-benzenetriyltris(carbonylimino)]-trisbenzoateo)-bis(\m3-oxo)-tetra(dimethlyformamide)-tetraaqua-hepta cadmium acetonitrile'
_space_group_crystal_system monoclinic
_space_group_IT_number 14
_space_group_name_Hall '-P 2yn'
_space_group_name_H-M_alt 'P 1 21/n 1'
_atom_sites_solution_hydrogens geom
_atom_sites_solution_primary iterative
_audit_creation_date 2022-08-03
_audit_creation_method
;
Olex2 1.2
(compiled 2018.05.29 svn.r3508 for OlexSys, GUI svn.r5506)
;
_audit_update_record
;
2023-02-21 deposited with the CCDC.	2023-08-04 downloaded from the CCDC.
;
_cell_angle_alpha 90
_cell_angle_beta 95.3182(14)
_cell_angle_gamma 90
_cell_formula_units_Z 4
_cell_length_a 13.6817(2)
_cell_length_b 43.2808(4)
_cell_length_c 33.7646(4)
_cell_measurement_reflns_used 31721
_cell_measurement_temperature 154(7)
_cell_measurement_theta_max 73.1000
_cell_measurement_theta_min 3.8940
_cell_volume 19907.8(4)
_computing_cell_refinement 'CrysAlisPro 1.171.41.106a (Rigaku OD, 2021)'
_computing_data_collection 'CrysAlisPro 1.171.41.106a (Rigaku OD, 2021)'
_computing_data_reduction 'CrysAlisPro 1.171.41.106a (Rigaku OD, 2021)'
_computing_molecular_graphics 'Olex2 (Dolomanov et al., 2009)'
_computing_publication_material 'Olex2 (Dolomanov et al., 2009)'
_computing_structure_refinement 'ShelXL (Sheldrick, 2015)'
_computing_structure_solution 'olex2.solve (Bourhis et al., 2015)'
_diffrn_ambient_environment N~2~
_diffrn_ambient_temperature 154(7)
_diffrn_detector 'CCD plate'
_diffrn_detector_area_resol_mean 5.2031
_diffrn_detector_type Atlas
_diffrn_measured_fraction_theta_full 0.998
_diffrn_measured_fraction_theta_max 0.972
_diffrn_measurement_details
;
List of Runs (angles in degrees, time in seconds):

  # Type    Start    End  Width  t~exp~   \w     \q     \k     \f   Frames
#--------------------------------------------------------------------------
  1  \w    -70.00 -26.00   1.00   14.65    --  -42.62  57.00  60.00   44
  2  \w    -41.00 -10.00   1.00   14.65    --  -42.62 125.00-120.00   31
  3  \w   -117.00 -19.00   1.00   14.65    --  -42.62 -38.00  30.00   98
  4  \w     56.00  95.00   1.00   14.65    --   42.62-125.00-120.00   39
  5  \w     29.00  56.00   1.00   14.65    --   42.62-125.00 -30.00   27
  6  \w     25.00  98.00   1.00   58.59    --  106.06 -94.00-180.00   73
  7  \w    136.00 165.00   1.00   58.59    --  106.06  45.00 -60.00   29
  8  \w     86.00 154.00   1.00   58.59    --  106.06  45.00 -30.00   68
  9  \w    119.00 171.00   1.00   58.59    --  106.06  77.00  30.00   52
 10  \w     97.00 173.00   1.00   58.59    --  106.06 125.00-120.00   76
 11  \w    104.00 156.00   1.00   58.59    --  106.06  77.00   0.00   52
 12  \w     81.00 122.00   1.00   58.59    --  106.06  45.00 -60.00   41
 13  \w     97.00 145.00   1.00   58.59    --  106.06 125.00-150.00   48
;
_diffrn_measurement_device 'four-circle diffractometer'
_diffrn_measurement_device_type 'SuperNova, Dual, Cu at home/near, Atlas'
_diffrn_measurement_method '\w scans'
_diffrn_orient_matrix_type 'CrysAlisPro convention (1999,Acta A55,543-557)'
_diffrn_orient_matrix_UB_11 0.0085960000
_diffrn_orient_matrix_UB_12 -0.0029377000
_diffrn_orient_matrix_UB_13 0.0456690000
_diffrn_orient_matrix_UB_21 0.0920840000
_diffrn_orient_matrix_UB_22 0.0206321000
_diffrn_orient_matrix_UB_23 0.0028332000
_diffrn_orient_matrix_UB_31 -0.0650374000
_diffrn_orient_matrix_UB_32 0.0288608000
_diffrn_orient_matrix_UB_33 0.0026386000
_diffrn_radiation_monochromator mirror
_diffrn_radiation_probe x-ray
_diffrn_radiation_type CuK\a
_diffrn_radiation_wavelength 1.54184
_diffrn_reflns_av_R_equivalents 0.0478
_diffrn_reflns_av_unetI/netI 0.0556
_diffrn_reflns_Laue_measured_fraction_full 0.998
_diffrn_reflns_Laue_measured_fraction_max 0.972
_diffrn_reflns_limit_h_max 16
_diffrn_reflns_limit_h_min -16
_diffrn_reflns_limit_k_max 53
_diffrn_reflns_limit_k_min -38
_diffrn_reflns_limit_l_max 28
_diffrn_reflns_limit_l_min -41
_diffrn_reflns_number 81548
_diffrn_reflns_point_group_measured_fraction_full 0.998
_diffrn_reflns_point_group_measured_fraction_max 0.972
_diffrn_reflns_theta_full 67.684
_diffrn_reflns_theta_max 73.473
_diffrn_reflns_theta_min 3.537
_diffrn_source 'micro-focus sealed X-ray tube'
_diffrn_source_type 'SuperNova (Cu) X-ray Source'
_exptl_absorpt_coefficient_mu 6.289
_exptl_absorpt_correction_T_max 1.00000
_exptl_absorpt_correction_T_min 0.37880
_exptl_absorpt_correction_type multi-scan
_exptl_absorpt_process_details
;
CrysAlisPro 1.171.41.106a (Rigaku Oxford Diffraction, 2021)
Empirical absorption correction using spherical harmonics,
implemented in SCALE3 ABSPACK scaling algorithm.
;
_exptl_crystal_colour 'clear light colourless'
_exptl_crystal_colour_lustre clear
_exptl_crystal_colour_modifier light
_exptl_crystal_colour_primary colourless
_exptl_crystal_density_diffrn 1.212
_exptl_crystal_description block
_exptl_crystal_F_000 7269
_exptl_crystal_size_max 0.3
_exptl_crystal_size_mid 0.08
_exptl_crystal_size_min 0.04
_refine_diff_density_max 4.499
_refine_diff_density_min -1.918
_refine_diff_density_rms 0.128
_refine_ls_extinction_method none
_refine_ls_goodness_of_fit_ref 1.077
_refine_ls_hydrogen_treatment constr
_refine_ls_matrix_type full
_refine_ls_number_parameters 2052
_refine_ls_number_reflns 38920
_refine_ls_number_restraints 148
_refine_ls_restrained_S_all 1.076
_refine_ls_R_factor_all 0.0906
_refine_ls_R_factor_gt 0.0757
_refine_ls_shift/su_max 0.004
_refine_ls_shift/su_mean 0.000
_refine_ls_structure_factor_coef Fsqd
_refine_ls_weighting_details 'w=1/[\s^2^(Fo^2^)+(0.1292P)^2^+27.5689P] where P=(Fo^2^+2Fc^2^)/3'
_refine_ls_weighting_scheme calc
_refine_ls_wR_factor_gt 0.2108
_refine_ls_wR_factor_ref 0.2280
_reflns_Friedel_coverage 0.000
_reflns_number_gt 29727
_reflns_number_total 38920
_reflns_threshold_expression 'I > 2\s(I)'
_cod_data_source_file d3ce00592e2.cif
_cod_data_source_block xstr1343_auto
_cod_depositor_comments 'Adding full bibliography for 7247186--7247196.cif.'
_cod_original_cell_volume 19907.9(5)
_cod_original_formula_sum 'C142.20 H117.20 Cd6.80 N19.50 O48'
_cod_database_code 7247187
_shelx_shelxl_version_number 2017/1
_chemical_oxdiff_formula C38H35N6O12Cd2
_shelx_space_group_comment
;
The symmetry employed for this shelxl refinement is uniquely defined
by the following loop, which should always be used as a source of
symmetry information in preference to the above space-group names.
They are only intended as comments.
;
_shelx_estimated_absorpt_t_max 0.787
_shelx_estimated_absorpt_t_min 0.254
_diffrn_oxdiff_digest_frames
;
015c8a28e81d165413b925068c25b79d6300027ff4b
;
_reflns_odcompleteness_completeness 99.82
_reflns_odcompleteness_iscentric 1
_reflns_odcompleteness_theta 66.97
_olex2_refinement_description
;
1. Fixed Uiso
 At 1.2 times of:
  All C(H) groups, All C(H,H) groups, All N(H) groups
 At 1.5 times of:
  All C(H,H,H) groups
2. Restrained distances
 N3-C26 = N3-C27 = N5-C36 = N5-C37 = N6A-C39A = N6A-C40A = N6B-C39B = N6B-C40B
 1.45 with sigma of 0.002
 N16A-C130 = N16B-C130
 1.34 with sigma of 0.002
 N6A-C38 = N6B-C38
 1.34 with sigma of 0.002
 C142-C141 = C140-C139
 1.54 with sigma of 0.002
 N19-C140 = N20-C142
 1.12 with sigma of 0.002
3. Uiso/Uaniso restraints and constraints
Uanis(C40B) \\sim Ueq, Uanis(N6B) \\sim Ueq, Uanis(N6A) \\sim Ueq, Uanis(C39A)
\\sim Ueq, Uanis(C39B) \\sim Ueq, Uanis(C40A) \\sim Ueq, Uanis(C38) \\sim Ueq,
Uanis(O17) \\sim Ueq: with sigma of 0.001 and sigma for terminal atoms of 0.002
Uanis(C130) \\sim Ueq, Uanis(O46) \\sim Ueq, Uanis(C1B) \\sim Ueq, Uanis(C131)
\\sim Ueq, Uanis(N16B) \\sim Ueq, Uanis(N16A) \\sim Ueq, Uanis(C0AA) \\sim Ueq,
Uanis(C132) \\sim Ueq: with sigma of 0.001 and sigma for terminal atoms of 0.002
Uanis(C141) \\sim Ueq, Uanis(C142) \\sim Ueq, Uanis(N20) \\sim Ueq: with sigma
of 0.001 and sigma for terminal atoms of 0.002
Uanis(C140) \\sim Ueq, Uanis(C139) \\sim Ueq, Uanis(N19) \\sim Ueq: with sigma
of 0.001 and sigma for terminal atoms of 0.002
: with sigma of 0.001 and sigma for terminal atoms of 0.002
Uanis(O13B) = Uanis(O13A) = Uanis(C28) = Uanis(O12)
Uanis(O19A) = Uanis(O19B)
Uanis(O4) = Uanis(C2) = Uanis(O5)
Uanis(O37) = Uanis(C100) = Uanis(O36)
4. Others
 Fixed Sof: Cd5(0.8) O3A(0.5) O3B(0.5) O13A(0.5) O13B(0.5) O19A(0.6) O19B(0.4)
 N6A(0.5) N6B(0.5) N16A(0.5) N16B(0.5) C0AA(0.5) C1A(0.5) H1A(0.5) C1B(0.5)
 H1BA(0.5) H1BB(0.5) C30A(0.7) H30A(0.7) C30B(0.5) H30B(0.5) C31A(0.5)
 H31A(0.5) C31B(0.5) H31B(0.5) H38(0.5) H38A(0.5) C39A(0.5) H39A(0.5) H39B(0.5)
 H39C(0.5) C39B(0.5) H39D(0.5) H39E(0.5) H39F(0.5) C40A(0.5) H40A(0.5)
 H40B(0.5) H40C(0.5) C40B(0.5) H40D(0.5) H40E(0.5) H40F(0.5) C95A(0.7)
 H95A(0.7) C95B(0.3) H95B(0.3) C96A(0.7) H96A(0.7) C96B(0.3) H96B(0.3)
 H130(0.5) C131(0.5) H13B(0.5) H13C(0.5) H13D(0.5) C132(0.5) H13E(0.5)
 H13F(0.5) H13G(0.5) C133(0.5) N19(0.5) C139(0.5) H13Q(0.5) H13R(0.5) H13S(0.5)
 C140(0.5)
5.a Aromatic/amide H refined with riding coordinates:
 N1(H1), N2(H2), N4(H4), N7(H7), N8(H8), N9(H9), N10(H10), N11(H11), N12(H12),
 N13(H13), N14(H14), N15(H15), C1A(H1A), C4(H4A), C5(H5), C7(H7A), C8(H8A),
 C11(H11A), C13(H13A), C15(H15A), C19(H19), C20(H20), C22(H22), C23(H23),
 C25(H25), C30A(H30A), C30B(H30B), C31A(H31A), C31B(H31B), C33(H33), C34(H34),
 C35(H35), C38(H38), C38(H38A), C43(H43), C44(H44), C46(H46), C47(H47),
 C50(H50), C52(H52), C54(H54), C57(H57), C58(H58), C60(H60), C61(H61), C65(H65),
  C66(H66), C68(H68), C69(H69), C73(H73), C74(H74), C76(H76), C77(H77),
 C80(H80), C82(H82), C84(H84), C87(H87), C88(H88), C90(H90), C91(H91),
 C95A(H95A), C95B(H95B), C96A(H96A), C96B(H96B), C98(H98), C99(H99), C103(H103),
  C104(H104), C106(H106), C107(H107), C110(H110), C112(H112), C114(H114),
 C117(H117), C118(H118), C120(H120), C121(H121), C124(H124), C125(H125),
 C127(H127), C128(H128), C130(H130), C138(H138), C135(H135)
5.b X=CH2 refined with riding coordinates:
 C1B(H1BA,H1BB)
5.c Idealised Me refined as rotating group:
 C26(H26A,H26B,H26C), C27(H27A,H27B,H27C), C36(H36A,H36B,H36C), C37(H37A,H37B,
 H37C), C39A(H39A,H39B,H39C), C39B(H39D,H39E,H39F), C40A(H40A,H40B,H40C),
 C40B(H40D,H40E,H40F), C131(H13B,H13C,H13D), C132(H13E,H13F,H13G), C136(H13H,
 H13I,H13J), C137(H13K,H13L,H13M), C2AA(H2AA,H2AB,H2AC), C134(H13N,H13O,H13P),
 C139(H13Q,H13R,H13S), C141(H14A,H14B,H14C)
;
_olex2_submission_special_instructions 'No special instructions were received'
_oxdiff_exptl_absorpt_empirical_details
;
Empirical correction (ABSPACK) includes:
- Absorption correction using spherical harmonics
- Frame scaling
- Detector area scaling
;
_oxdiff_exptl_absorpt_empirical_full_max 1.970
_oxdiff_exptl_absorpt_empirical_full_min 0.663

loop_
_space_group_symop_operation_xyz
'x, y, z'
'-x+1/2, y+1/2, -z+1/2'
'-x, -y, -z'
'x-1/2, -y-1/2, z-1/2'

loop_
_atom_site_label
_atom_site_type_symbol
_atom_site_fract_x
_atom_site_fract_y
_atom_site_fract_z
_atom_site_U_iso_or_equiv
_atom_site_adp_type
_atom_site_occupancy
_atom_site_site_symmetry_order
_atom_site_calc_flag
_atom_site_refinement_flags_posn
_atom_site_refinement_flags_adp
_atom_site_refinement_flags_occupancy
_atom_site_disorder_assembly
_atom_site_disorder_group
Cd1 Cd 1.15961(4) 0.59890(2) 0.43727(2) 0.05775(14) Uani 1 1 d . . . . .
Cd2 Cd 0.43196(4) -0.13992(2) -0.04844(2) 0.04882(12) Uani 1 1 d . . . . .
Cd3 Cd 1.22231(5) 0.90182(2) 0.90743(2) 0.06165(15) Uani 1 1 d . . . . .
Cd4 Cd 1.05644(3) 1.08009(2) 0.40823(2) 0.04412(11) Uani 1 1 d . . . . .
Cd5 Cd 1.19443(7) 1.11296(2) 0.32493(2) 0.0782(2) Uani 0.8 1 d . . P . .
Cd6 Cd 1.09730(4) 1.15903(2) 0.40881(2) 0.05251(13) Uani 1 1 d . . . . .
Cd7 Cd 0.82501(5) 0.13289(2) 0.37777(2) 0.06078(15) Uani 1 1 d . . . . .
O1 O 1.3188(5) 0.85556(11) 0.89678(14) 0.0731(16) Uani 1 1 d . . . . .
O2 O 1.1620(5) 0.85658(11) 0.88017(17) 0.0814(18) Uani 1 1 d . . . . .
O3A O 1.3598(18) 0.9204(5) 0.8827(6) 0.104(6) Uani 0.5 1 d . . P A 1
O3B O 1.3538(12) 0.9321(3) 0.9037(5) 0.072(4) Uani 0.5 1 d . . P A 2
O4 O 1.1552(7) 0.95069(13) 0.90867(18) 0.0994(15) Uani 1 1 d . . . . .
O5 O 1.1568(7) 0.92894(13) 0.85094(18) 0.0994(15) Uani 1 1 d . . . . .
O6 O 1.0456(5) 1.05717(10) 0.73363(14) 0.0697(15) Uani 1 1 d . . . . .
O7 O 0.9518(3) 1.17633(9) 0.83066(12) 0.0490(10) Uani 1 1 d . . . . .
O8 O 0.8876(3) 1.17387(9) 0.64308(11) 0.0473(10) Uani 1 1 d . . . . .
O9 O 0.8240(4) 1.13603(13) 0.44297(14) 0.0678(13) Uani 1 1 d . . . . .
O10 O 0.9801(4) 1.12251(9) 0.43908(12) 0.0527(11) Uani 1 1 d . . . . .
O11 O 1.0706(6) 1.18930(14) 0.46119(18) 0.0864(19) Uani 1 1 d . . . . .
O12 O 1.1978(6) 1.19178(14) 0.3827(2) 0.0992(17) Uani 1 1 d . . . . .
O13A O 1.2038(13) 1.1653(3) 0.3218(5) 0.0992(17) Uani 0.5 1 d . . P B 1
O13B O 1.2553(13) 1.1616(3) 0.3438(5) 0.0992(17) Uani 0.5 1 d . . P B 2
O14 O 1.0619(9) 1.12039(19) 0.2770(3) 0.131(3) Uani 1 1 d . . . . .
O15 O 1.0885(4) 1.11899(9) 0.36814(12) 0.0526(11) Uani 1 1 d . . . . .
O16 O 1.1747(4) 1.08532(12) 0.45913(14) 0.0623(12) Uani 1 1 d . . . . .
O17 O 0.9768(3) 1.04368(11) 0.44044(15) 0.0569(11) Uani 1 1 d . U . . .
O18 O 1.1280(4) 1.04197(9) 0.37635(15) 0.0584(12) Uani 1 1 d . . . . .
O19A O 1.155(2) 1.0611(6) 0.3152(8) 0.085(6) Uani 0.6 1 d . . P B 1
O19B O 1.189(4) 1.0639(9) 0.3245(13) 0.085(6) Uani 0.4 1 d . . P B 2
O20 O 1.2587(2) 1.10933(7) 0.35896(9) 0.0275(6) Uiso 1 1 d . U . . .
O21 O 1.2668(5) 0.89233(10) 0.33748(13) 0.0653(14) Uani 1 1 d . . . . .
O22 O 1.3663(3) 0.82529(9) 0.16042(11) 0.0454(9) Uani 1 1 d . . . . .
O23 O 1.1510(5) 0.88808(14) -0.03445(15) 0.0730(15) Uani 1 1 d . . . . .
O24 O 1.3123(4) 0.89248(10) -0.02725(12) 0.0580(12) Uani 1 1 d . . . . .
O25 O 1.3348(4) 0.75723(10) 0.28676(14) 0.0618(13) Uani 1 1 d . . . . .
O26 O 1.0365(5) 0.67184(11) 0.42574(18) 0.0729(15) Uani 1 1 d . . . . .
O27 O 1.1727(6) 0.64650(10) 0.41383(18) 0.086(2) Uani 1 1 d . . . . .
O28 O 1.1413(5) 0.59946(13) 0.50168(13) 0.0752(16) Uani 1 1 d . . . . .
O29 O 1.3255(6) 0.5963(3) 0.4531(3) 0.132(3) Uani 1 1 d . . . . .
O30 O 1.1674(6) 0.57267(13) 0.37719(19) 0.091(2) Uani 1 1 d . . . . .
O31 O 1.1574(6) 0.54340(12) 0.42964(18) 0.088(2) Uani 1 1 d . . . . .
O32 O 1.0598(5) 0.40484(10) 0.32812(15) 0.0708(15) Uani 1 1 d . . . . .
O33 O 0.9292(4) 0.42561(9) 0.14661(13) 0.0530(10) Uani 1 1 d . . . . .
O34 O 0.7187(5) 0.36710(17) -0.05521(19) 0.089(2) Uani 1 1 d . . . . .
O35 O 0.9255(4) 0.29302(9) 0.21789(14) 0.0540(11) Uani 1 1 d . . . . .
O36 O 0.9438(6) 0.17414(12) 0.37920(18) 0.0832(11) Uani 1 1 d . . . . .
O37 O 0.8753(6) 0.15904(12) 0.32228(18) 0.0832(11) Uani 1 1 d . . . C 1
O38 O 0.6753(8) 0.1564(3) 0.3664(4) 0.162(5) Uani 1 1 d . . . D 1
O39 O 0.7484(4) 0.08719(11) 0.3671(2) 0.0798(17) Uani 1 1 d . . . . .
O40 O 0.9070(4) 0.08337(9) 0.36482(13) 0.0521(10) Uani 1 1 d . . . . .
O41 O 0.8920(3) -0.07850(8) 0.35884(11) 0.0429(9) Uani 1 1 d . . . . .
O42 O 0.8778(5) -0.19517(11) 0.36842(18) 0.0786(18) Uani 1 1 d . . . . .
O43 O 0.7277(5) -0.16916(11) 0.19693(15) 0.0749(16) Uani 1 1 d . . . . .
O44 O 0.5286(4) -0.13529(12) 0.00850(14) 0.0662(13) Uani 1 1 d . . . . .
O45 O 0.4896(5) -0.09657(12) -0.07658(18) 0.0746(16) Uani 1 1 d . . . . .
O46 O 0.3530(4) -0.17974(13) -0.02188(17) 0.0678(13) Uani 1 1 d . U . . .
N1 N 1.0493(4) 1.06837(11) 0.79911(16) 0.0504(12) Uani 1 1 d . . . . .
H1 H 1.045717 1.083655 0.816101 0.060 Uiso 1 1 calc R . . . .
N2 N 0.9692(4) 1.13033(10) 0.62750(14) 0.0435(11) Uani 1 1 d . . . . .
H2 H 1.003769 1.114579 0.637595 0.052 Uiso 1 1 calc R . . . .
N3 N 1.1354(7) 1.2089(3) 0.5194(3) 0.117(3) Uani 1 1 d D . . . .
N4 N 1.4511(4) 1.28484(11) 0.28612(16) 0.0493(12) Uani 1 1 d . . . . .
H4 H 1.476308 1.279393 0.264099 0.059 Uiso 1 1 calc R . . . .
N5 N 0.9033(9) 1.1061(2) 0.2511(3) 0.121(4) Uani 1 1 d D . . . .
N6A N 0.9775(7) 0.98798(14) 0.4460(4) 0.054(3) Uani 0.5 1 d D U P E 1
N6B N 0.9371(6) 0.9970(2) 0.4496(3) 0.051(2) Uani 0.5 1 d D U P E 2
N7 N 1.2264(4) 0.91994(10) 0.28097(14) 0.0424(10) Uani 1 1 d . . . . .
H7 H 1.220745 0.918706 0.254845 0.051 Uiso 1 1 calc R . . . .
N8 N 1.2256(4) 0.85272(12) 0.14880(14) 0.0499(12) Uani 1 1 d . . . . .
H8 H 1.173111 0.859198 0.159580 0.060 Uiso 1 1 calc R . . . .
N9 N 1.2333(5) 0.77727(11) 0.33051(16) 0.0543(13) Uani 1 1 d . . . . .
H9 H 1.209757 0.794814 0.338751 0.065 Uiso 1 1 calc R . . . .
N10 N 1.0607(4) 0.44636(11) 0.28715(16) 0.0471(11) Uani 1 1 d . . . . .
H10 H 1.051633 0.452169 0.262108 0.057 Uiso 1 1 calc R . . . .
N11 N 0.9312(5) 0.37732(12) 0.11958(16) 0.0546(13) Uani 1 1 d . . . . .
H11 H 0.956012 0.358728 0.123794 0.066 Uiso 1 1 calc R . . . .
N12 N 0.9947(4) 0.29794(10) 0.28084(15) 0.0459(11) Uani 1 1 d . . . . .
H12 H 1.025197 0.310823 0.297981 0.055 Uiso 1 1 calc R . . . .
N13 N 0.7599(4) -0.05522(11) 0.32532(18) 0.0513(12) Uani 1 1 d . . . . .
H13 H 0.705163 -0.058624 0.310159 0.062 Uiso 1 1 calc R . . . .
N14 N 0.7007(4) -0.11826(11) 0.18920(15) 0.0487(12) Uani 1 1 d . . . . .
H14 H 0.702450 -0.100278 0.201406 0.058 Uiso 1 1 calc R . . . .
N15 N 0.7462(4) -0.21709(11) 0.33161(17) 0.0538(13) Uani 1 1 d . . . . .
H15 H 0.698425 -0.212729 0.313194 0.065 Uiso 1 1 calc R . . . .
N16A N 0.3612(17) -0.2112(4) 0.0378(5) 0.103(6) Uani 0.5 1 d D U P F 1
N16B N 0.3154(11) -0.2079(3) 0.0278(4) 0.069(3) Uani 0.5 1 d D U P F 2
C0AA C 0.253(2) -0.2098(6) 0.0288(8) 0.096(6) Uani 0.5 1 d . U P F 1
C1 C 1.2416(7) 0.84205(14) 0.8838(2) 0.068(2) Uani 1 1 d . . . . .
C1A C 0.4405(17) -0.0706(3) -0.0863(7) 0.077(5) Uani 0.5 1 d . . P G 2
H1A H 0.478001 -0.052147 -0.085155 0.092 Uiso 0.5 1 calc R . P G 2
C1B C 0.3946(15) -0.2214(5) 0.0697(6) 0.083(5) Uani 0.5 1 d . U P F 1
H1BA H 0.457180 -0.214777 0.081033 0.100 Uiso 0.5 1 calc R . P F 1
H1BB H 0.358115 -0.236019 0.083305 0.100 Uiso 0.5 1 calc R . P F 1
C2 C 1.1420(10) 0.95199(19) 0.8715(3) 0.0994(15) Uani 1 1 d . . . . .
C3 C 1.1158(7) 0.98241(17) 0.8527(2) 0.070(2) Uani 1 1 d . . . . .
C4 C 1.1118(8) 1.00883(18) 0.8747(2) 0.076(2) Uani 1 1 d . . . . .
H4A H 1.124877 1.007907 0.902766 0.091 Uiso 1 1 calc R . . . .
C5 C 1.0891(7) 1.03684(17) 0.8565(2) 0.073(2) Uani 1 1 d . . . . .
H5 H 1.086505 1.054942 0.872310 0.087 Uiso 1 1 calc R . . . .
C6 C 1.0699(5) 1.03884(14) 0.8152(2) 0.0538(15) Uani 1 1 d . . . . .
C7 C 1.0720(8) 1.01215(16) 0.7924(3) 0.075(2) Uani 1 1 d . . . . .
H7A H 1.057447 1.012898 0.764329 0.091 Uiso 1 1 calc R . . . .
C8 C 1.0960(8) 0.98412(16) 0.8116(3) 0.080(3) Uani 1 1 d . . . . .
H8A H 1.098740 0.965816 0.796238 0.096 Uiso 1 1 calc R . . . .
C9 C 1.0346(5) 1.07544(12) 0.76032(18) 0.0427(12) Uani 1 1 d . . . . .
C10 C 1.0094(5) 1.10850(12) 0.75026(17) 0.0415(12) Uani 1 1 d . . . . .
C11 C 1.0025(4) 1.13199(12) 0.77767(17) 0.0399(11) Uani 1 1 d . . . . .
H11A H 1.013714 1.127733 0.805316 0.048 Uiso 1 1 calc R . . . .
C12 C 0.9788(4) 1.16246(12) 0.76446(16) 0.0395(11) Uani 1 1 d . . . . .
C13 C 0.9629(4) 1.16804(11) 0.72451(16) 0.0378(11) Uani 1 1 d . . . . .
H13A H 0.949552 1.188544 0.715537 0.045 Uiso 1 1 calc R . . . .
C14 C 0.9658(4) 1.14425(11) 0.69650(16) 0.0385(11) Uani 1 1 d . . . . .
C15 C 0.9879(4) 1.11453(12) 0.70973(16) 0.0391(11) Uani 1 1 d . . . . .
H15A H 0.988565 1.098109 0.691078 0.047 Uiso 1 1 calc R . . . .
C16 C 0.9609(4) 1.18520(12) 0.79655(17) 0.0406(12) Uani 1 1 d . . . . .
C17 C 0.9381(5) 1.15104(12) 0.65360(16) 0.0430(13) Uani 1 1 d . . . . .
C18 C 0.9516(5) 1.13150(13) 0.58560(16) 0.0425(12) Uani 1 1 d . . . . .
C19 C 0.8651(6) 1.1427(2) 0.5664(2) 0.071(2) Uani 1 1 d . . . . .
H19 H 0.816229 1.151409 0.581321 0.085 Uiso 1 1 calc R . . . .
C20 C 0.8504(6) 1.1412(2) 0.5254(2) 0.072(2) Uani 1 1 d . . . . .
H20 H 0.789663 1.147813 0.512179 0.086 Uiso 1 1 calc R . . . .
C21 C 0.9245(5) 1.13014(14) 0.50312(18) 0.0500(14) Uani 1 1 d . . . . .
C22 C 1.0091(6) 1.11916(14) 0.52251(19) 0.0536(15) Uani 1 1 d . . . . .
H22 H 1.058925 1.111115 0.507619 0.064 Uiso 1 1 calc R . . . .
C23 C 1.0232(5) 1.11957(14) 0.56304(18) 0.0488(14) Uani 1 1 d . . . . .
H23 H 1.082486 1.111626 0.576034 0.059 Uiso 1 1 calc R . . . .
C24 C 0.9088(6) 1.12931(12) 0.4587(2) 0.0531(16) Uani 1 1 d . . . . .
C25 C 1.1380(11) 1.1978(2) 0.4836(3) 0.102(4) Uani 1 1 d . . . . .
H25 H 1.201142 1.196464 0.474105 0.122 Uiso 1 1 calc R . . . .
C26 C 1.2221(9) 1.2184(5) 0.5444(4) 0.174(9) Uani 1 1 d D . . . .
H26A H 1.258779 1.200065 0.554250 0.262 Uiso 1 1 calc GR . . . .
H26B H 1.202406 1.230380 0.566938 0.262 Uiso 1 1 calc GR . . . .
H26C H 1.263699 1.231136 0.528818 0.262 Uiso 1 1 calc GR . . . .
C27 C 1.0416(8) 1.2116(4) 0.5359(3) 0.131(5) Uani 1 1 d D . . . .
H27A H 0.989549 1.203423 0.516928 0.196 Uiso 1 1 calc GR . . . .
H27B H 1.028441 1.233457 0.541150 0.196 Uiso 1 1 calc GR . . . .
H27C H 1.043434 1.199954 0.560833 0.196 Uiso 1 1 calc GR . . . .
C28 C 1.2416(9) 1.1872(2) 0.3546(3) 0.0992(17) Uani 1 1 d . . . . .
C29 C 1.3037(8) 1.21353(18) 0.3401(3) 0.089(3) Uani 1 1 d . . . . .
C30A C 1.3809(15) 1.2070(3) 0.3180(6) 0.105(6) Uani 0.7 1 d . . P H 1
H30A H 1.399989 1.186168 0.314155 0.126 Uiso 0.7 1 calc R . P H 1
C30B C 1.313(2) 1.2116(5) 0.2920(7) 0.101(7) Uani 0.5 1 d . . P H 2
H30B H 1.282275 1.196488 0.274766 0.121 Uiso 0.5 1 calc R . P H 2
C31A C 1.4315(16) 1.2314(3) 0.3010(6) 0.068(4) Uani 0.5 1 d . . P H 1
H31A H 1.484484 1.226874 0.285678 0.082 Uiso 0.5 1 calc R . P H 1
C31B C 1.3733(19) 1.2350(4) 0.2801(6) 0.082(6) Uani 0.5 1 d . . P H 2
H31B H 1.394486 1.234296 0.254087 0.098 Uiso 0.5 1 calc R . P H 2
C32 C 1.4051(5) 1.26111(13) 0.3064(2) 0.0547(16) Uani 1 1 d . . . . .
C33 C 1.3528(7) 1.26570(16) 0.3382(2) 0.068(2) Uani 1 1 d . . . . .
H33 H 1.351599 1.285672 0.349839 0.082 Uiso 1 1 calc R . . . .
C34 C 1.3012(7) 1.24178(18) 0.3540(2) 0.069(2) Uani 1 1 d . . . . .
H34 H 1.262994 1.245968 0.375526 0.082 Uiso 1 1 calc R . . . .
C35 C 0.9865(13) 1.1030(3) 0.2759(3) 0.119(5) Uani 1 1 d . . . . .
H35 H 0.988916 1.086221 0.294142 0.143 Uiso 1 1 calc R . . . .
C36 C 0.8199(11) 1.0862(4) 0.2560(5) 0.150(6) Uani 1 1 d D . . . .
H36A H 0.765724 1.098529 0.264545 0.225 Uiso 1 1 calc GR . . . .
H36B H 0.838709 1.070380 0.276079 0.225 Uiso 1 1 calc GR . . . .
H36C H 0.799059 1.076114 0.230584 0.225 Uiso 1 1 calc GR . . . .
C37 C 0.8832(15) 1.1312(3) 0.2233(5) 0.167(8) Uani 1 1 d D . . . .
H37A H 0.826598 1.143074 0.230724 0.250 Uiso 1 1 calc GR . . . .
H37B H 0.868621 1.122880 0.196400 0.250 Uiso 1 1 calc GR . . . .
H37C H 0.940641 1.144802 0.223853 0.250 Uiso 1 1 calc GR . . . .
C38 C 1.0070(5) 1.01711(14) 0.4413(2) 0.0614(17) Uani 1 1 d D U . . .
H38 H 1.074785 1.017136 0.437231 0.074 Uiso 0.5 1 calc R . P E 1
H38A H 1.072019 1.011392 0.436680 0.074 Uiso 0.5 1 calc R . P E 2
C39A C 1.0303(13) 0.9589(3) 0.4463(7) 0.080(5) Uani 0.5 1 d D U P E 1
H39A H 1.013168 0.948034 0.421172 0.120 Uiso 0.5 1 calc GR . P E 1
H39B H 1.012377 0.946182 0.468479 0.120 Uiso 0.5 1 calc GR . P E 1
H39C H 1.101081 0.962977 0.449402 0.120 Uiso 0.5 1 calc GR . P E 1
C39B C 0.9628(14) 0.9646(2) 0.4471(6) 0.077(4) Uani 0.5 1 d D U P E 2
H39D H 0.922190 0.954927 0.425008 0.115 Uiso 0.5 1 calc GR . P E 2
H39E H 0.951250 0.954188 0.472014 0.115 Uiso 0.5 1 calc GR . P E 2
H39F H 1.032202 0.962672 0.442474 0.115 Uiso 0.5 1 calc GR . P E 2
C40A C 0.8721(8) 0.9872(6) 0.4479(7) 0.093(6) Uani 0.5 1 d D U P E 1
H40A H 0.857227 0.976936 0.472524 0.139 Uiso 0.5 1 calc GR . P E 1
H40B H 0.841236 0.975878 0.424987 0.139 Uiso 0.5 1 calc GR . P E 1
H40C H 0.846608 1.008408 0.447618 0.139 Uiso 0.5 1 calc GR . P E 1
C40B C 0.8403(10) 1.0032(6) 0.4619(7) 0.105(7) Uani 0.5 1 d D U P E 2
H40D H 0.837351 0.996293 0.489402 0.157 Uiso 0.5 1 calc GR . P E 2
H40E H 0.790969 0.992062 0.444454 0.157 Uiso 0.5 1 calc GR . P E 2
H40F H 0.827052 1.025429 0.460130 0.157 Uiso 0.5 1 calc GR . P E 2
C41 C 1.1549(7) 1.03991(15) 0.3421(3) 0.069(2) Uani 1 1 d . . . . .
C42 C 1.1713(6) 1.00800(14) 0.3266(2) 0.0597(18) Uani 1 1 d . . . . .
C43 C 1.1910(7) 1.00359(15) 0.2868(2) 0.072(2) Uani 1 1 d . . . . .
H43 H 1.193287 1.020887 0.269624 0.087 Uiso 1 1 calc R . . . .
C44 C 1.2070(7) 0.97442(16) 0.2727(2) 0.068(2) Uani 1 1 d . . . . .
H44 H 1.218212 0.971618 0.245611 0.082 Uiso 1 1 calc R . . . .
C45 C 1.2068(5) 0.94937(13) 0.29747(18) 0.0470(13) Uani 1 1 d . . . . .
C46 C 1.1814(6) 0.95279(13) 0.3362(2) 0.0540(16) Uani 1 1 d . . . . .
H46 H 1.176139 0.935258 0.352828 0.065 Uiso 1 1 calc R . . . .
C47 C 1.1641(6) 0.98206(14) 0.3501(2) 0.0553(16) Uani 1 1 d . . . . .
H47 H 1.146721 0.984473 0.376539 0.066 Uiso 1 1 calc R . . . .
C48 C 1.2526(5) 0.89371(13) 0.30096(16) 0.0423(12) Uani 1 1 d . . . . .
C49 C 1.2636(4) 0.86510(12) 0.27675(17) 0.0402(11) Uani 1 1 d . . . . .
C50 C 1.2626(4) 0.86463(12) 0.23549(16) 0.0389(11) Uani 1 1 d . . . . .
H50 H 1.252084 0.883219 0.220742 0.047 Uiso 1 1 calc R . . . .
C51 C 1.2771(4) 0.83692(13) 0.21575(16) 0.0397(11) Uani 1 1 d . . . . .
C52 C 1.2884(4) 0.80944(12) 0.23672(16) 0.0392(11) Uani 1 1 d . . . . .
H52 H 1.298936 0.790640 0.223227 0.047 Uiso 1 1 calc R . . . .
C53 C 1.2842(4) 0.80963(12) 0.27773(16) 0.0380(11) Uani 1 1 d . . . . .
C54 C 1.2748(4) 0.83745(12) 0.29775(16) 0.0372(11) Uani 1 1 d . . . . .
H54 H 1.276161 0.837568 0.325930 0.045 Uiso 1 1 calc R . . . .
C55 C 1.2945(5) 0.83724(12) 0.17248(17) 0.0415(12) Uani 1 1 d . . . . .
C56 C 1.2317(5) 0.85924(14) 0.10811(18) 0.0506(14) Uani 1 1 d . . . . .
C57 C 1.3168(5) 0.86880(15) 0.09413(18) 0.0492(14) Uani 1 1 d . . . . .
H57 H 1.375702 0.869618 0.111356 0.059 Uiso 1 1 calc R . . . .
C58 C 1.3169(6) 0.87742(16) 0.05423(18) 0.0544(15) Uani 1 1 d . . . . .
H58 H 1.376573 0.883716 0.044354 0.065 Uiso 1 1 calc R . . . .
C59 C 1.2325(5) 0.87691(15) 0.02923(18) 0.0528(15) Uani 1 1 d . . . . .
C60 C 1.1493(7) 0.8667(3) 0.0435(2) 0.083(3) Uani 1 1 d . . . . .
H60 H 1.090743 0.865798 0.026059 0.100 Uiso 1 1 calc R . . . .
C61 C 1.1461(6) 0.8574(3) 0.0824(3) 0.082(3) Uani 1 1 d . . . . .
H61 H 1.086845 0.849988 0.091514 0.099 Uiso 1 1 calc R . . . .
C62 C 1.2307(6) 0.88591(14) -0.0137(2) 0.0569(17) Uani 1 1 d . . . . .
C63 C 1.2878(5) 0.77870(12) 0.29886(18) 0.0483(14) Uani 1 1 d . . . . .
C64 C 1.2109(6) 0.75031(14) 0.3514(2) 0.0552(16) Uani 1 1 d . . . . .
C65 C 1.2640(6) 0.72298(15) 0.3507(2) 0.067(2) Uani 1 1 d . . . . .
H65 H 1.320407 0.721796 0.336394 0.080 Uiso 1 1 calc R . . . .
C66 C 1.2336(8) 0.69720(17) 0.3714(3) 0.083(3) Uani 1 1 d . . . . .
H66 H 1.269622 0.678484 0.370659 0.100 Uiso 1 1 calc R . . . .
C67 C 1.1531(7) 0.69828(14) 0.3927(2) 0.0625(19) Uani 1 1 d . . . . .
C68 C 1.1020(6) 0.72595(15) 0.3943(2) 0.0625(19) Uani 1 1 d . . . . .
H68 H 1.046221 0.727038 0.409017 0.075 Uiso 1 1 calc R . . . .
C69 C 1.1312(6) 0.75173(14) 0.3748(2) 0.0595(18) Uani 1 1 d . . . . .
H69 H 1.097258 0.770691 0.377092 0.071 Uiso 1 1 calc R . . . .
C70 C 1.1174(7) 0.66950(16) 0.4121(2) 0.069(2) Uani 1 1 d . . . . .
C71 C 1.1556(7) 0.54678(18) 0.3926(3) 0.076(2) Uani 1 1 d . . . . .
C72 C 1.1375(7) 0.51959(16) 0.3650(3) 0.070(2) Uani 1 1 d . . . . .
C73 C 1.1359(8) 0.52298(17) 0.3249(3) 0.083(3) Uani 1 1 d . . . . .
H73 H 1.151428 0.542435 0.314103 0.099 Uiso 1 1 calc R . . . .
C74 C 1.1121(7) 0.49837(16) 0.2999(2) 0.070(2) Uani 1 1 d . . . . .
H74 H 1.111761 0.501011 0.271909 0.084 Uiso 1 1 calc R . . . .
C75 C 1.0883(6) 0.46940(14) 0.3153(2) 0.0559(16) Uani 1 1 d . . . . .
C76 C 1.0899(7) 0.46520(18) 0.3555(2) 0.068(2) Uani 1 1 d . . . . .
H76 H 1.076564 0.445603 0.366491 0.082 Uiso 1 1 calc R . . . .
C77 C 1.1125(7) 0.49135(16) 0.3803(2) 0.073(2) Uani 1 1 d . . . . .
H77 H 1.110328 0.489319 0.408209 0.088 Uiso 1 1 calc R . . . .
C78 C 1.0467(5) 0.41567(12) 0.29502(19) 0.0446(12) Uani 1 1 d . . . . .
C79 C 1.0165(4) 0.39536(12) 0.26019(17) 0.0390(11) Uani 1 1 d . . . . .
C80 C 0.9995(4) 0.40556(12) 0.22100(18) 0.0432(12) Uani 1 1 d . . . . .
H80 H 1.006183 0.426863 0.215011 0.052 Uiso 1 1 calc R . . . .
C81 C 0.9727(4) 0.38470(12) 0.19070(17) 0.0411(12) Uani 1 1 d . . . . .
C82 C 0.9654(4) 0.35348(12) 0.19872(17) 0.0404(11) Uani 1 1 d . . . . .
H82 H 0.949280 0.339180 0.177775 0.048 Uiso 1 1 calc R . . . .
C83 C 0.9821(4) 0.34306(12) 0.23871(18) 0.0404(11) Uani 1 1 d . . . . .
C84 C 1.0059(4) 0.36387(12) 0.26827(17) 0.0391(11) Uani 1 1 d . . . . .
H84 H 1.015538 0.356857 0.295007 0.047 Uiso 1 1 calc R . . . .
C85 C 0.9444(5) 0.39776(13) 0.15026(17) 0.0440(12) Uani 1 1 d . . . . .
C86 C 0.8815(5) 0.38294(14) 0.08152(18) 0.0491(14) Uani 1 1 d . . . . .
C87 C 0.8251(6) 0.40836(15) 0.07209(19) 0.0568(16) Uani 1 1 d . . . . .
H87 H 0.820534 0.424340 0.091119 0.068 Uiso 1 1 calc R . . . .
C88 C 0.7743(6) 0.41086(15) 0.03468(19) 0.0548(15) Uani 1 1 d . . . . .
H88 H 0.735366 0.428681 0.028419 0.066 Uiso 1 1 calc R . . . .
C89 C 0.7792(5) 0.38797(16) 0.0063(2) 0.0548(15) Uani 1 1 d . . . . .
C90 C 0.8377(8) 0.3625(2) 0.0164(3) 0.084(3) Uani 1 1 d . . . . .
H90 H 0.842891 0.346608 -0.002768 0.101 Uiso 1 1 calc R . . . .
C91 C 0.8875(8) 0.35949(19) 0.0527(2) 0.080(3) Uani 1 1 d . . . . .
H91 H 0.926499 0.341660 0.058820 0.096 Uiso 1 1 calc R . . . .
C92 C 0.7202(6) 0.38997(19) -0.0327(2) 0.0606(17) Uani 1 1 d . . . . .
C93 C 0.9658(4) 0.30903(12) 0.24455(18) 0.0436(12) Uani 1 1 d . . . . .
C94 C 0.9806(5) 0.26724(14) 0.2941(2) 0.0544(15) Uani 1 1 d . . . . .
C95A C 0.9606(14) 0.2422(2) 0.2691(3) 0.084(5) Uani 0.7 1 d . . P I 1
H95A H 0.955306 0.245064 0.241116 0.101 Uiso 0.7 1 calc R . P I 1
C95B C 0.891(2) 0.2513(7) 0.2816(12) 0.084(9) Uani 0.3 1 d . . P I 2
H95B H 0.836669 0.261677 0.267692 0.101 Uiso 0.3 1 calc R . P I 2
C96A C 0.9478(16) 0.2122(3) 0.2850(4) 0.087(5) Uani 0.7 1 d . . P I 1
H96A H 0.939746 0.194626 0.268186 0.104 Uiso 0.7 1 calc R . P I 1
C96B C 0.886(3) 0.2209(6) 0.2907(11) 0.087(12) Uani 0.3 1 d . . P I 2
H96B H 0.845424 0.207176 0.274679 0.105 Uiso 0.3 1 calc R . P I 2
C97 C 0.9476(7) 0.20962(15) 0.3263(2) 0.068(2) Uani 1 1 d . . . . .
C98 C 0.9897(9) 0.2315(2) 0.3476(3) 0.097(4) Uani 1 1 d . . . . .
H98 H 1.009846 0.227684 0.374814 0.116 Uiso 1 1 calc R . . . .
C99 C 1.0063(9) 0.26062(18) 0.3319(3) 0.093(3) Uani 1 1 d . . . . .
H99 H 1.036935 0.276086 0.348763 0.112 Uiso 1 1 calc R . . . .
C100 C 0.9193(9) 0.17860(18) 0.3432(3) 0.0832(11) Uani 1 1 d . . . . .
C101 C 0.8219(5) 0.07128(13) 0.3635(2) 0.0534(15) Uani 1 1 d . . . . .
C102 C 0.8102(5) 0.03761(13) 0.35546(18) 0.0482(14) Uani 1 1 d . . . . .
C103 C 0.7177(6) 0.02444(15) 0.3572(3) 0.072(2) Uani 1 1 d . . . . .
H103 H 0.664515 0.036889 0.363922 0.087 Uiso 1 1 calc R . . . .
C104 C 0.7028(6) -0.00687(16) 0.3491(3) 0.071(2) Uani 1 1 d . . . . .
H104 H 0.640743 -0.016212 0.351379 0.085 Uiso 1 1 calc R . . . .
C105 C 0.7808(5) -0.02397(13) 0.33769(19) 0.0485(14) Uani 1 1 d . . . . .
C106 C 0.8728(5) -0.01162(13) 0.33633(18) 0.0460(13) Uani 1 1 d . . . . .
H106 H 0.925866 -0.024058 0.329450 0.055 Uiso 1 1 calc R . . . .
C107 C 0.8865(5) 0.01949(15) 0.34524(19) 0.0513(14) Uani 1 1 d . . . . .
H107 H 0.949632 0.028407 0.344254 0.062 Uiso 1 1 calc R . . . .
C108 C 0.8180(5) -0.07972(11) 0.33520(17) 0.0406(12) Uani 1 1 d . . . . .
C109 C 0.7880(4) -0.10955(11) 0.31512(17) 0.0396(11) Uani 1 1 d . . . . .
C110 C 0.7609(4) -0.11055(12) 0.27438(17) 0.0425(12) Uani 1 1 d . . . . .
H110 H 0.749112 -0.091904 0.259865 0.051 Uiso 1 1 calc R . . . .
C111 C 0.7509(4) -0.13886(12) 0.25495(18) 0.0414(12) Uani 1 1 d . . . . .
C112 C 0.7655(4) -0.16618(12) 0.27706(17) 0.0411(12) Uani 1 1 d . . . . .
H112 H 0.758511 -0.185626 0.264048 0.049 Uiso 1 1 calc R . . . .
C113 C 0.7903(4) -0.16495(12) 0.31809(17) 0.0404(11) Uani 1 1 d . . . . .
C114 C 0.8021(5) -0.13653(12) 0.33695(17) 0.0426(12) Uani 1 1 d . . . . .
H114 H 0.819725 -0.135584 0.364805 0.051 Uiso 1 1 calc R . . . .
C115 C 0.8099(5) -0.19381(13) 0.3419(2) 0.0524(15) Uani 1 1 d . . . . .
C116 C 0.7472(6) -0.24764(15) 0.3470(2) 0.0583(17) Uani 1 1 d . . . . .
C117 C 0.6628(7) -0.26483(15) 0.3398(2) 0.071(2) Uani 1 1 d . . . . .
H117 H 0.606293 -0.255736 0.326010 0.085 Uiso 1 1 calc R . . . .
C118 C 0.6591(7) -0.29539(17) 0.3525(2) 0.074(2) Uani 1 1 d . . . . .
H118 H 0.600101 -0.306952 0.348056 0.089 Uiso 1 1 calc R . . . .
C119 C 0.7424(7) -0.30875(14) 0.3718(2) 0.067(2) Uani 1 1 d . . . . .
C120 C 0.8275(6) -0.29151(15) 0.3786(2) 0.0614(18) Uani 1 1 d . . . . .
H120 H 0.884593 -0.300817 0.391566 0.074 Uiso 1 1 calc R . . . .
C121 C 0.8309(6) -0.26080(14) 0.3666(2) 0.0577(17) Uani 1 1 d . . . . .
H121 H 0.889243 -0.249021 0.371855 0.069 Uiso 1 1 calc R . . . .
C122 C 0.7262(5) -0.14341(14) 0.21113(19) 0.0490(14) Uani 1 1 d . . . . .
C123 C 0.6711(5) -0.11861(14) 0.14761(17) 0.0488(14) Uani 1 1 d . . . . .
C124 C 0.6975(6) -0.09402(15) 0.1249(2) 0.0572(17) Uani 1 1 d . . . . .
H124 H 0.734021 -0.077363 0.137178 0.069 Uiso 1 1 calc R . . . .
C125 C 0.6714(7) -0.09350(16) 0.0848(2) 0.0635(19) Uani 1 1 d . . . . .
H125 H 0.690694 -0.076501 0.069529 0.076 Uiso 1 1 calc R . . . .
C126 C 0.6179(6) -0.11703(15) 0.06620(19) 0.0553(16) Uani 1 1 d . . . . .
C127 C 0.5888(6) -0.14048(17) 0.08910(19) 0.0568(16) Uani 1 1 d . . . . .
H127 H 0.549087 -0.156378 0.076666 0.068 Uiso 1 1 calc R . . . .
C128 C 0.6142(6) -0.14237(15) 0.12968(19) 0.0540(15) Uani 1 1 d . . . . .
H128 H 0.593600 -0.159290 0.144789 0.065 Uiso 1 1 calc R . . . .
C129 C 0.5943(6) -0.11712(14) 0.02183(18) 0.0548(16) Uani 1 1 d . . . . .
C130 C 0.3802(7) -0.1919(2) 0.0086(3) 0.089(3) Uani 1 1 d D U . . .
H130 H 0.446804 -0.190267 0.019195 0.106 Uiso 0.5 1 calc R . P F 2
C131 C 0.3139(19) -0.2182(6) 0.0678(8) 0.108(7) Uani 0.5 1 d . U P F 2
H13B H 0.250760 -0.212748 0.077460 0.162 Uiso 0.5 1 calc GR . P F 2
H13C H 0.367139 -0.208150 0.084469 0.162 Uiso 0.5 1 calc GR . P F 2
H13D H 0.322731 -0.240620 0.068905 0.162 Uiso 0.5 1 calc GR . P F 2
C132 C 0.220(2) -0.2134(9) 0.0088(12) 0.142(11) Uani 0.5 1 d . U P F 2
H13E H 0.203954 -0.197317 -0.011259 0.212 Uiso 0.5 1 calc GR . P F 2
H13F H 0.172020 -0.212853 0.028577 0.212 Uiso 0.5 1 calc GR . P F 2
H13G H 0.218263 -0.233657 -0.004143 0.212 Uiso 0.5 1 calc GR . P F 2
C133 C 0.450(3) -0.0840(7) -0.1089(9) 0.116(10) Uani 0.5 1 d . . P G 1
O0AA O 1.0364(7) 0.48005(15) 0.2128(2) 0.101(2) Uani 1 1 d . . . . .
N17 N 1.0678(8) 0.5129(2) 0.1638(3) 0.105(3) Uani 1 1 d . . . . .
C136 C 1.0518(14) 0.5405(3) 0.1882(5) 0.143(6) Uani 1 1 d . . . . .
H13H H 1.108950 0.554182 0.188365 0.214 Uiso 1 1 calc GR . . . .
H13I H 1.042730 0.534155 0.215435 0.214 Uiso 1 1 calc GR . . . .
H13J H 0.993159 0.551498 0.176801 0.214 Uiso 1 1 calc GR . . . .
C137 C 1.0887(12) 0.5165(4) 0.1232(4) 0.143(6) Uani 1 1 d . . . . .
H13K H 1.036947 0.528902 0.108849 0.215 Uiso 1 1 calc GR . . . .
H13L H 1.091378 0.496135 0.110651 0.215 Uiso 1 1 calc GR . . . .
H13M H 1.152037 0.526938 0.122334 0.215 Uiso 1 1 calc GR . . . .
C138 C 1.0596(9) 0.4849(3) 0.1786(4) 0.096(3) Uani 1 1 d . . . . .
H138 H 1.071992 0.467715 0.162347 0.115 Uiso 1 1 calc R . . . .
O47 O 0.8112(4) 0.44554(11) 0.28608(17) 0.0698(14) Uani 1 1 d . . . . .
N18 N 0.8397(6) 0.49612(15) 0.2971(2) 0.0738(18) Uani 1 1 d . . . . .
C2AA C 0.8658(8) 0.5202(3) 0.3250(4) 0.102(4) Uani 1 1 d . . . . .
H2AA H 0.930557 0.528438 0.320377 0.154 Uiso 1 1 calc GR . . . .
H2AB H 0.867843 0.512020 0.352129 0.154 Uiso 1 1 calc GR . . . .
H2AC H 0.816984 0.536828 0.321686 0.154 Uiso 1 1 calc GR . . . .
C134 C 0.8270(13) 0.5040(2) 0.2574(4) 0.124(5) Uani 1 1 d . . . . .
H13N H 0.801001 0.525092 0.254666 0.186 Uiso 1 1 calc GR . . . .
H13O H 0.780749 0.489632 0.243244 0.186 Uiso 1 1 calc GR . . . .
H13P H 0.890272 0.502962 0.245998 0.186 Uiso 1 1 calc GR . . . .
C135 C 0.8315(7) 0.4663(2) 0.3085(3) 0.078(2) Uani 1 1 d . . . . .
H135 H 0.842685 0.461707 0.336029 0.093 Uiso 1 1 calc R . . . .
N19 N 0.9131(18) 0.4920(6) 0.0478(5) 0.131(8) Uani 0.5 1 d D U P . .
C139 C 0.8716(16) 0.4694(5) -0.0247(5) 0.093(6) Uani 0.5 1 d D U P . .
H13Q H 0.927748 0.469994 -0.040698 0.139 Uiso 0.5 1 calc GR . P . .
H13R H 0.819091 0.482612 -0.036843 0.139 Uiso 0.5 1 calc GR . P . .
H13S H 0.847659 0.448070 -0.023395 0.139 Uiso 0.5 1 calc GR . P . .
C140 C 0.9037(17) 0.4809(6) 0.0177(5) 0.102(6) Uani 0.5 1 d D U P . .
N20 N 1.3121(5) 0.42964(16) 0.30992(17) 0.0654(15) Uani 1 1 d D U . . .
C141 C 1.3360(11) 0.4439(4) 0.3867(2) 0.129(5) Uani 1 1 d D U . J 1
H14A H 1.372685 0.463347 0.388734 0.194 Uiso 1 1 calc GR . . J 1
H14B H 1.372604 0.427975 0.402536 0.194 Uiso 1 1 calc GR . . J 1
H14C H 1.271687 0.446834 0.396685 0.194 Uiso 1 1 calc GR . . J 1
C142 C 1.3221(7) 0.4336(2) 0.34287(17) 0.077(2) Uani 1 1 d D U . . .

loop_
_atom_site_aniso_label
_atom_site_aniso_U_11
_atom_site_aniso_U_22
_atom_site_aniso_U_33
_atom_site_aniso_U_23
_atom_site_aniso_U_13
_atom_site_aniso_U_12
Cd1 0.1149(4) 0.02392(18) 0.0372(2) 0.00019(14) 0.0218(2) 0.00460(19)
Cd2 0.0955(3) 0.02308(17) 0.02883(18) -0.00115(13) 0.01066(18) 0.00272(17)
Cd3 0.1239(4) 0.02469(19) 0.0350(2) 0.00599(14) 0.0002(2) 0.0130(2)
Cd4 0.0785(3) 0.02091(16) 0.03482(19) 0.00007(13) 0.01512(17) -0.00415(15)
Cd5 0.1324(6) 0.0305(3) 0.0813(5) -0.0009(3) 0.0602(5) -0.0150(3)
Cd6 0.0961(3) 0.02915(19) 0.0339(2) 0.00078(14) 0.0147(2) -0.01286(19)
Cd7 0.1130(4) 0.02638(19) 0.0423(2) 0.00213(15) 0.0038(2) -0.0084(2)
O1 0.134(5) 0.042(2) 0.039(2) -0.012(2) -0.013(3) 0.000(3)
O2 0.146(5) 0.032(2) 0.063(3) -0.008(2) -0.010(3) 0.022(3)
O3A 0.140(16) 0.078(12) 0.095(13) 0.053(10) 0.012(12) 0.012(11)
O3B 0.090(10) 0.041(6) 0.086(10) 0.033(6) 0.014(8) -0.015(6)
O4 0.193(5) 0.0454(17) 0.061(2) 0.0182(16) 0.016(3) 0.040(2)
O5 0.193(5) 0.0454(17) 0.061(2) 0.0182(16) 0.016(3) 0.040(2)
O6 0.137(5) 0.028(2) 0.043(2) -0.0023(18) 0.003(3) 0.018(2)
O7 0.074(3) 0.039(2) 0.035(2) -0.0055(16) 0.0086(18) 0.0086(19)
O8 0.079(3) 0.0296(18) 0.0361(19) 0.0083(15) 0.0177(18) 0.0177(18)
O9 0.094(4) 0.069(3) 0.040(2) 0.003(2) 0.002(2) 0.007(3)
O10 0.096(3) 0.0312(19) 0.034(2) -0.0021(15) 0.019(2) 0.003(2)
O11 0.147(6) 0.059(3) 0.053(3) -0.025(3) 0.014(3) -0.011(4)
O12 0.148(5) 0.054(2) 0.100(4) 0.021(3) 0.039(3) -0.040(3)
O13A 0.148(5) 0.054(2) 0.100(4) 0.021(3) 0.039(3) -0.040(3)
O13B 0.148(5) 0.054(2) 0.100(4) 0.021(3) 0.039(3) -0.040(3)
O14 0.235(11) 0.068(4) 0.091(5) 0.012(4) 0.026(6) -0.021(6)
O15 0.099(3) 0.0289(18) 0.0320(19) 0.0024(15) 0.017(2) -0.0105(19)
O16 0.086(3) 0.056(3) 0.044(2) 0.000(2) 0.000(2) 0.004(2)
O17 0.0593(13) 0.0554(13) 0.0565(13) 0.0048(9) 0.0080(9) -0.0028(9)
O18 0.089(3) 0.0306(19) 0.059(3) -0.0142(18) 0.026(2) 0.002(2)
O19A 0.15(2) 0.025(5) 0.082(13) -0.019(6) 0.034(11) -0.024(8)
O19B 0.15(2) 0.025(5) 0.082(13) -0.019(6) 0.034(11) -0.024(8)
O21 0.125(4) 0.034(2) 0.037(2) -0.0044(17) 0.008(2) 0.013(2)
O22 0.070(3) 0.0325(18) 0.0348(19) -0.0004(15) 0.0119(18) 0.0104(17)
O23 0.099(4) 0.076(3) 0.042(3) 0.018(2) -0.002(3) 0.009(3)
O24 0.109(4) 0.0318(19) 0.035(2) -0.0004(16) 0.017(2) 0.019(2)
O25 0.104(4) 0.034(2) 0.053(2) 0.0126(18) 0.036(2) 0.018(2)
O26 0.104(4) 0.041(2) 0.078(3) 0.020(2) 0.032(3) -0.010(3)
O27 0.164(6) 0.024(2) 0.078(4) 0.018(2) 0.047(4) 0.011(3)
O28 0.135(5) 0.069(3) 0.025(2) -0.002(2) 0.021(2) 0.010(3)
O29 0.102(6) 0.156(9) 0.140(8) -0.036(7) 0.016(5) 0.015(6)
O30 0.167(6) 0.042(3) 0.072(4) -0.020(3) 0.044(4) -0.011(3)
O31 0.168(6) 0.033(2) 0.061(3) -0.007(2) 0.003(4) 0.008(3)
O32 0.129(5) 0.034(2) 0.046(3) 0.0020(19) -0.011(3) -0.016(2)
O33 0.080(3) 0.0296(19) 0.049(2) 0.0084(17) 0.000(2) 0.0031(19)
O34 0.102(4) 0.102(5) 0.062(3) -0.038(3) -0.005(3) 0.019(4)
O35 0.079(3) 0.0270(18) 0.053(2) -0.0009(17) -0.012(2) 0.0002(18)
O36 0.145(4) 0.0390(16) 0.064(2) 0.0136(14) 0.004(2) -0.0159(19)
O37 0.145(4) 0.0390(16) 0.064(2) 0.0136(14) 0.004(2) -0.0159(19)
O38 0.141(8) 0.127(8) 0.223(13) 0.047(8) 0.034(8) 0.069(7)
O39 0.088(4) 0.031(2) 0.120(5) -0.011(3) 0.008(3) -0.007(2)
O40 0.081(3) 0.0248(17) 0.050(2) -0.0019(16) 0.005(2) -0.0091(18)
O41 0.063(2) 0.0279(17) 0.0372(19) -0.0043(14) 0.0005(17) 0.0050(16)
O42 0.110(4) 0.040(2) 0.078(4) 0.013(2) -0.037(3) -0.012(3)
O43 0.135(5) 0.035(2) 0.051(3) -0.010(2) -0.010(3) 0.003(3)
O44 0.107(4) 0.056(3) 0.035(2) 0.000(2) -0.002(2) 0.006(3)
O45 0.106(4) 0.045(3) 0.073(3) 0.037(3) 0.010(3) -0.008(3)
O46 0.0707(15) 0.0656(15) 0.0674(15) 0.0019(10) 0.0079(9) -0.0012(9)
N1 0.081(4) 0.028(2) 0.044(3) 0.0061(19) 0.017(2) 0.013(2)
N2 0.069(3) 0.029(2) 0.034(2) 0.0004(17) 0.016(2) 0.010(2)
N3 0.173(10) 0.110(7) 0.071(5) -0.035(5) 0.019(6) 0.004(7)
N4 0.074(3) 0.027(2) 0.050(3) -0.002(2) 0.021(2) -0.005(2)
N5 0.205(12) 0.092(6) 0.064(5) 0.001(5) -0.001(7) -0.018(7)
N6A 0.054(3) 0.053(3) 0.054(3) 0.0004(10) 0.0055(10) 0.0000(10)
N6B 0.051(3) 0.051(3) 0.051(3) 0.0008(10) 0.0047(10) -0.0006(10)
N7 0.066(3) 0.026(2) 0.038(2) 0.0003(17) 0.016(2) -0.0030(19)
N8 0.070(3) 0.047(3) 0.034(2) 0.011(2) 0.013(2) 0.018(2)
N9 0.090(4) 0.031(2) 0.047(3) 0.012(2) 0.030(3) 0.008(2)
N10 0.068(3) 0.028(2) 0.046(3) 0.0004(19) 0.008(2) 0.001(2)
N11 0.091(4) 0.034(2) 0.040(3) -0.002(2) 0.006(3) 0.013(2)
N12 0.065(3) 0.025(2) 0.047(3) 0.0079(19) 0.003(2) -0.0071(19)
N13 0.059(3) 0.024(2) 0.069(3) 0.000(2) -0.006(3) 0.000(2)
N14 0.078(3) 0.034(2) 0.034(2) 0.0020(19) 0.006(2) -0.007(2)
N15 0.076(4) 0.028(2) 0.055(3) 0.009(2) -0.010(3) -0.004(2)
N16A 0.103(6) 0.103(6) 0.103(6) 0.0003(10) 0.0095(11) 0.0000(10)
N16B 0.069(4) 0.068(4) 0.069(4) 0.0001(10) 0.0067(11) 0.0001(10)
C0AA 0.097(6) 0.096(6) 0.097(6) 0.000(2) 0.009(2) 0.000(2)
C1 0.133(7) 0.028(3) 0.038(3) -0.002(2) -0.017(4) 0.010(4)
C1A 0.099(16) 0.026(7) 0.110(15) 0.032(8) 0.041(12) 0.002(7)
C1B 0.085(5) 0.083(5) 0.082(5) 0.001(2) 0.007(2) 0.000(2)
C2 0.193(5) 0.0454(17) 0.061(2) 0.0182(16) 0.016(3) 0.040(2)
C3 0.105(6) 0.041(3) 0.065(4) 0.016(3) 0.023(4) 0.021(4)
C4 0.134(7) 0.050(4) 0.046(4) 0.020(3) 0.019(4) 0.028(4)
C5 0.127(7) 0.045(4) 0.051(4) 0.015(3) 0.030(4) 0.033(4)
C6 0.079(4) 0.032(3) 0.052(3) 0.011(3) 0.018(3) 0.016(3)
C7 0.129(7) 0.035(3) 0.062(4) 0.008(3) 0.006(4) 0.022(4)
C8 0.142(8) 0.031(3) 0.066(5) 0.011(3) 0.003(5) 0.016(4)
C9 0.059(3) 0.024(2) 0.046(3) 0.005(2) 0.009(2) 0.006(2)
C10 0.063(3) 0.025(2) 0.038(3) 0.000(2) 0.014(2) 0.004(2)
C11 0.055(3) 0.027(2) 0.039(3) 0.002(2) 0.008(2) 0.003(2)
C12 0.052(3) 0.030(2) 0.038(3) -0.002(2) 0.008(2) 0.002(2)
C13 0.057(3) 0.019(2) 0.039(3) 0.0014(19) 0.015(2) 0.0016(19)
C14 0.060(3) 0.023(2) 0.034(3) 0.0019(19) 0.016(2) 0.005(2)
C15 0.057(3) 0.026(2) 0.036(3) 0.000(2) 0.015(2) 0.006(2)
C16 0.059(3) 0.025(2) 0.038(3) -0.002(2) 0.007(2) 0.006(2)
C17 0.071(4) 0.026(2) 0.035(3) 0.002(2) 0.020(2) 0.009(2)
C18 0.065(4) 0.034(3) 0.030(2) 0.004(2) 0.013(2) 0.009(2)
C19 0.082(5) 0.095(6) 0.038(3) 0.006(3) 0.016(3) 0.044(4)
C20 0.079(5) 0.095(6) 0.041(3) -0.004(4) 0.005(3) 0.036(4)
C21 0.079(4) 0.037(3) 0.035(3) 0.003(2) 0.011(3) 0.009(3)
C22 0.081(4) 0.041(3) 0.041(3) 0.008(2) 0.017(3) 0.011(3)
C23 0.067(4) 0.042(3) 0.039(3) 0.005(2) 0.013(3) 0.012(3)
C24 0.091(5) 0.022(2) 0.048(3) 0.003(2) 0.010(3) -0.002(3)
C25 0.177(11) 0.061(5) 0.071(6) -0.018(5) 0.032(7) -0.016(6)
C26 0.170(14) 0.25(2) 0.096(10) -0.086(13) -0.010(9) -0.006(15)
C27 0.179(13) 0.151(13) 0.062(6) -0.025(7) 0.009(7) 0.033(11)
C28 0.148(5) 0.054(2) 0.100(4) 0.021(3) 0.039(3) -0.040(3)
C29 0.125(8) 0.039(4) 0.112(7) 0.013(4) 0.055(6) -0.024(4)
C30A 0.167(16) 0.030(5) 0.128(14) -0.011(7) 0.068(13) -0.029(7)
C30B 0.16(2) 0.068(12) 0.075(12) -0.005(10) 0.021(14) -0.043(13)
C31A 0.105(13) 0.035(7) 0.069(10) 0.006(7) 0.029(10) 0.001(7)
C31B 0.143(18) 0.041(8) 0.066(11) -0.010(8) 0.031(12) -0.025(10)
C32 0.077(4) 0.026(3) 0.064(4) 0.008(3) 0.024(3) -0.001(3)
C33 0.115(6) 0.042(3) 0.051(4) 0.000(3) 0.022(4) -0.028(4)
C34 0.099(6) 0.057(4) 0.052(4) 0.012(3) 0.014(4) -0.025(4)
C35 0.214(16) 0.081(7) 0.064(6) 0.004(5) 0.023(8) -0.020(9)
C36 0.197(16) 0.153(15) 0.103(10) -0.015(10) 0.029(11) -0.041(13)
C37 0.23(2) 0.105(11) 0.156(16) 0.047(11) -0.028(14) -0.010(12)
C38 0.0632(19) 0.0604(19) 0.0605(19) 0.0014(10) 0.0059(10) -0.0016(10)
C39A 0.081(5) 0.079(5) 0.080(5) 0.001(2) 0.007(2) 0.000(2)
C39B 0.079(5) 0.075(5) 0.077(5) 0.001(2) 0.008(2) -0.003(2)
C40A 0.093(6) 0.093(6) 0.092(6) 0.001(2) 0.009(2) -0.001(2)
C40B 0.105(7) 0.105(7) 0.105(7) 0.001(2) 0.010(2) -0.001(2)
C41 0.099(6) 0.032(3) 0.084(5) -0.008(3) 0.047(5) -0.004(3)
C42 0.083(5) 0.031(3) 0.069(4) -0.007(3) 0.034(4) -0.007(3)
C43 0.126(7) 0.028(3) 0.069(5) 0.005(3) 0.041(5) 0.000(3)
C44 0.115(6) 0.043(3) 0.049(4) -0.001(3) 0.025(4) 0.006(4)
C45 0.071(4) 0.030(3) 0.043(3) -0.004(2) 0.023(3) -0.006(2)
C46 0.090(5) 0.025(2) 0.051(3) 0.001(2) 0.024(3) 0.006(3)
C47 0.085(5) 0.033(3) 0.053(3) -0.007(3) 0.031(3) -0.004(3)
C48 0.065(4) 0.032(2) 0.032(3) 0.001(2) 0.015(2) -0.004(2)
C49 0.057(3) 0.027(2) 0.037(3) 0.002(2) 0.010(2) 0.000(2)
C50 0.051(3) 0.033(2) 0.035(3) 0.006(2) 0.014(2) 0.003(2)
C51 0.052(3) 0.036(3) 0.032(3) 0.003(2) 0.008(2) 0.000(2)
C52 0.051(3) 0.029(2) 0.039(3) 0.003(2) 0.012(2) -0.002(2)
C53 0.052(3) 0.027(2) 0.036(3) 0.007(2) 0.010(2) 0.001(2)
C54 0.051(3) 0.028(2) 0.034(2) 0.0071(19) 0.011(2) 0.000(2)
C55 0.063(3) 0.026(2) 0.037(3) 0.001(2) 0.012(2) 0.003(2)
C56 0.076(4) 0.041(3) 0.037(3) 0.006(2) 0.014(3) 0.014(3)
C57 0.063(4) 0.049(3) 0.036(3) 0.003(2) 0.006(3) 0.007(3)
C58 0.077(4) 0.058(4) 0.030(3) -0.004(3) 0.015(3) 0.001(3)
C59 0.078(4) 0.046(3) 0.034(3) 0.005(2) 0.004(3) 0.011(3)
C60 0.078(5) 0.123(8) 0.046(4) 0.021(5) -0.004(4) 0.014(5)
C61 0.061(4) 0.124(8) 0.062(5) 0.041(5) 0.005(4) 0.010(5)
C62 0.095(5) 0.036(3) 0.041(3) 0.002(2) 0.008(3) 0.018(3)
C63 0.079(4) 0.025(2) 0.044(3) 0.003(2) 0.022(3) 0.008(2)
C64 0.089(5) 0.032(3) 0.049(3) 0.012(2) 0.029(3) 0.009(3)
C65 0.094(5) 0.037(3) 0.076(5) 0.019(3) 0.049(4) 0.015(3)
C66 0.134(8) 0.035(3) 0.088(6) 0.025(4) 0.053(6) 0.021(4)
C67 0.112(6) 0.028(3) 0.053(4) 0.013(3) 0.035(4) 0.009(3)
C68 0.099(5) 0.040(3) 0.054(4) 0.014(3) 0.038(4) 0.003(3)
C69 0.091(5) 0.032(3) 0.061(4) 0.014(3) 0.035(4) 0.012(3)
C70 0.123(7) 0.038(3) 0.048(4) 0.009(3) 0.026(4) -0.002(4)
C71 0.106(6) 0.042(4) 0.084(6) -0.014(4) 0.019(5) 0.014(4)
C72 0.110(6) 0.033(3) 0.068(5) -0.010(3) 0.023(4) 0.010(3)
C73 0.152(9) 0.032(3) 0.069(5) -0.012(3) 0.038(5) -0.002(4)
C74 0.123(7) 0.036(3) 0.057(4) -0.012(3) 0.033(4) -0.005(4)
C75 0.080(4) 0.031(3) 0.058(4) -0.005(3) 0.014(3) 0.012(3)
C76 0.111(6) 0.051(4) 0.042(3) -0.001(3) 0.003(4) -0.015(4)
C77 0.125(7) 0.038(3) 0.058(4) -0.001(3) 0.010(4) 0.005(4)
C78 0.057(3) 0.028(2) 0.049(3) 0.000(2) 0.004(3) 0.002(2)
C79 0.051(3) 0.024(2) 0.043(3) 0.002(2) 0.007(2) 0.003(2)
C80 0.055(3) 0.025(2) 0.050(3) 0.002(2) 0.012(2) 0.004(2)
C81 0.055(3) 0.025(2) 0.044(3) 0.008(2) 0.008(2) 0.003(2)
C82 0.055(3) 0.030(2) 0.037(3) 0.003(2) 0.008(2) 0.001(2)
C83 0.044(3) 0.026(2) 0.051(3) 0.003(2) 0.003(2) 0.001(2)
C84 0.050(3) 0.027(2) 0.041(3) 0.004(2) 0.008(2) 0.004(2)
C85 0.058(3) 0.036(3) 0.039(3) 0.003(2) 0.009(2) 0.004(2)
C86 0.073(4) 0.037(3) 0.038(3) 0.000(2) 0.009(3) 0.000(3)
C87 0.093(5) 0.040(3) 0.038(3) -0.009(2) 0.010(3) 0.004(3)
C88 0.082(5) 0.040(3) 0.043(3) 0.001(3) 0.008(3) 0.007(3)
C89 0.073(4) 0.048(3) 0.043(3) -0.007(3) 0.009(3) 0.001(3)
C90 0.123(7) 0.062(5) 0.065(5) -0.030(4) -0.010(5) 0.026(5)
C91 0.131(7) 0.052(4) 0.056(4) -0.020(3) -0.004(4) 0.034(4)
C92 0.075(5) 0.067(4) 0.041(3) -0.011(3) 0.012(3) 0.003(4)
C93 0.056(3) 0.025(2) 0.049(3) 0.003(2) -0.001(2) -0.006(2)
C94 0.076(4) 0.028(3) 0.060(4) 0.006(3) 0.005(3) -0.003(3)
C95A 0.187(16) 0.024(4) 0.042(5) 0.004(4) 0.009(7) -0.022(6)
C95B 0.08(2) 0.057(16) 0.11(3) 0.040(17) 0.010(18) 0.011(14)
C96A 0.178(17) 0.027(6) 0.055(6) 0.008(5) 0.008(9) -0.002(7)
C96B 0.15(3) 0.018(12) 0.09(2) 0.003(12) -0.02(2) -0.028(15)
C97 0.104(6) 0.029(3) 0.069(5) 0.018(3) -0.002(4) -0.006(3)
C98 0.171(10) 0.049(4) 0.064(5) 0.026(4) -0.026(6) -0.013(5)
C99 0.161(9) 0.042(4) 0.069(5) 0.023(4) -0.032(6) -0.030(5)
C100 0.145(4) 0.0390(16) 0.064(2) 0.0136(14) 0.004(2) -0.0159(19)
C101 0.073(4) 0.026(3) 0.059(4) -0.001(2) -0.001(3) -0.003(3)
C102 0.073(4) 0.028(3) 0.044(3) 0.000(2) 0.001(3) -0.004(2)
C103 0.064(4) 0.027(3) 0.127(7) -0.011(4) 0.018(4) 0.001(3)
C104 0.059(4) 0.036(3) 0.118(7) -0.001(4) 0.006(4) -0.003(3)
C105 0.065(4) 0.030(3) 0.050(3) 0.002(2) -0.001(3) -0.001(2)
C106 0.060(4) 0.032(3) 0.046(3) -0.002(2) 0.005(3) 0.000(2)
C107 0.067(4) 0.044(3) 0.042(3) -0.005(3) 0.003(3) -0.008(3)
C108 0.061(3) 0.024(2) 0.037(3) 0.0016(19) 0.009(2) 0.000(2)
C109 0.056(3) 0.023(2) 0.039(3) -0.001(2) 0.005(2) 0.001(2)
C110 0.060(3) 0.025(2) 0.043(3) 0.010(2) 0.006(2) -0.004(2)
C111 0.052(3) 0.027(2) 0.045(3) 0.002(2) 0.002(2) 0.000(2)
C112 0.055(3) 0.026(2) 0.044(3) 0.001(2) 0.007(2) -0.005(2)
C113 0.052(3) 0.026(2) 0.043(3) 0.007(2) 0.006(2) -0.003(2)
C114 0.060(3) 0.028(2) 0.039(3) 0.006(2) 0.004(2) -0.004(2)
C115 0.079(4) 0.027(3) 0.049(3) 0.007(2) -0.002(3) -0.002(3)
C116 0.092(5) 0.036(3) 0.044(3) 0.005(3) -0.009(3) 0.000(3)
C117 0.099(6) 0.032(3) 0.073(5) 0.016(3) -0.028(4) -0.016(3)
C118 0.110(6) 0.042(3) 0.065(4) 0.008(3) -0.030(4) -0.022(4)
C119 0.129(7) 0.024(3) 0.042(3) 0.005(2) -0.017(4) -0.010(3)
C120 0.100(5) 0.036(3) 0.045(3) 0.011(3) -0.010(3) 0.000(3)
C121 0.097(5) 0.026(3) 0.047(3) 0.008(2) -0.004(3) -0.001(3)
C122 0.061(4) 0.041(3) 0.045(3) 0.009(3) 0.004(3) -0.007(3)
C123 0.074(4) 0.042(3) 0.032(3) 0.000(2) 0.013(3) -0.007(3)
C124 0.092(5) 0.037(3) 0.043(3) 0.001(2) 0.008(3) -0.021(3)
C125 0.109(6) 0.039(3) 0.044(3) 0.006(3) 0.018(4) -0.013(3)
C126 0.085(5) 0.045(3) 0.037(3) 0.001(2) 0.013(3) -0.001(3)
C127 0.081(5) 0.054(4) 0.035(3) -0.003(3) 0.003(3) -0.010(3)
C128 0.086(5) 0.039(3) 0.037(3) 0.007(2) 0.005(3) -0.013(3)
C129 0.093(5) 0.039(3) 0.034(3) -0.001(2) 0.012(3) 0.005(3)
C130 0.090(3) 0.088(3) 0.088(3) 0.0002(10) 0.0080(10) -0.0008(10)
C131 0.109(7) 0.108(7) 0.108(7) 0.001(2) 0.011(2) 0.000(2)
C132 0.142(11) 0.141(11) 0.142(11) 0.000(2) 0.013(2) 0.000(2)
C133 0.17(3) 0.088(17) 0.094(17) 0.054(15) 0.058(19) 0.031(18)
O0AA 0.169(7) 0.056(3) 0.076(4) 0.012(3) 0.012(4) -0.008(4)
N17 0.130(7) 0.091(6) 0.093(6) 0.016(5) 0.003(5) -0.019(6)
C136 0.213(17) 0.072(7) 0.138(12) 0.023(8) -0.014(12) -0.024(9)
C137 0.173(13) 0.166(14) 0.087(8) 0.059(9) -0.012(8) -0.033(11)
C138 0.111(8) 0.077(6) 0.096(8) 0.003(6) -0.009(6) -0.015(6)
O47 0.098(4) 0.037(2) 0.071(3) -0.008(2) -0.007(3) -0.001(2)
N18 0.103(5) 0.047(3) 0.073(4) -0.009(3) 0.018(4) -0.005(3)
C2AA 0.104(7) 0.078(6) 0.128(9) -0.047(7) 0.026(7) -0.019(5)
C134 0.235(16) 0.056(5) 0.084(7) -0.006(5) 0.033(9) 0.008(7)
C135 0.092(6) 0.069(5) 0.070(5) -0.006(4) -0.003(4) 0.003(4)
N19 0.130(8) 0.131(8) 0.131(8) 0.000(2) 0.013(2) -0.001(2)
C139 0.093(6) 0.092(6) 0.093(6) 0.000(2) 0.010(2) -0.002(2)
C140 0.102(6) 0.102(6) 0.102(6) 0.0002(10) 0.0096(12) -0.0003(10)
N20 0.068(2) 0.063(2) 0.065(2) -0.0072(17) 0.0083(17) -0.0038(17)
C141 0.129(5) 0.130(5) 0.129(5) -0.002(2) 0.011(2) 0.001(2)
C142 0.077(2) 0.077(2) 0.077(2) 0.0002(10) 0.0072(10) -0.0002(10)

loop_
_atom_type_symbol
_atom_type_description
_atom_type_scat_dispersion_real
_atom_type_scat_dispersion_imag
_atom_type_scat_source
C C 0.0181 0.0091 'International Tables Vol C Tables 4.2.6.8 and 6.1.1.4'
H H 0.0000 0.0000 'International Tables Vol C Tables 4.2.6.8 and 6.1.1.4'
Cd Cd 0.1185 4.6533 'International Tables Vol C Tables 4.2.6.8 and 6.1.1.4'
N N 0.0311 0.0180 'International Tables Vol C Tables 4.2.6.8 and 6.1.1.4'
O O 0.0492 0.0322 'International Tables Vol C Tables 4.2.6.8 and 6.1.1.4'

loop_
_geom_angle_atom_site_label_1
_geom_angle_atom_site_label_2
_geom_angle_atom_site_label_3
_geom_angle
_geom_angle_site_symmetry_1
_geom_angle_site_symmetry_3
_geom_angle_publ_flag
O27 Cd1 O29 91.1(4) . . ?
O27 Cd1 O30 97.5(2) . . ?
O27 Cd1 O31 152.3(2) . . ?
O27 Cd1 O45 94.6(3) . 4_666 ?
O27 Cd1 C71 124.9(3) . . ?
O28 Cd1 O27 111.1(2) . . ?
O28 Cd1 O29 88.3(3) . . ?
O28 Cd1 O30 151.4(2) . . ?
O28 Cd1 O31 96.6(2) . . ?
O28 Cd1 O45 89.8(2) . 4_666 ?
O28 Cd1 C71 123.9(3) . . ?
O29 Cd1 O30 93.2(3) . . ?
O29 Cd1 O31 88.7(3) . . ?
O29 Cd1 O45 174.3(3) . 4_666 ?
O29 Cd1 C71 93.3(3) . . ?
O30 Cd1 O31 54.9(2) . . ?
O30 Cd1 C71 27.4(3) . . ?
O31 Cd1 C71 27.6(2) . . ?
O45 Cd1 O30 86.0(2) 4_666 . ?
O45 Cd1 O31 86.2(2) 4_666 . ?
O45 Cd1 C71 83.3(2) 4_666 . ?
O1 Cd2 O24 81.85(19) 1_444 1_445 ?
O26 Cd2 O1 92.4(2) 4_565 1_444 ?
O26 Cd2 O24 174.2(2) 4_565 1_445 ?
O26 Cd2 O44 92.4(2) 4_565 . ?
O26 Cd2 O45 95.1(2) 4_565 . ?
O26 Cd2 O46 91.7(2) 4_565 . ?
O44 Cd2 O1 174.1(2) . 1_444 ?
O44 Cd2 O24 93.37(19) . 1_445 ?
O44 Cd2 O45 94.9(2) . . ?
O44 Cd2 O46 89.6(2) . . ?
O45 Cd2 O1 88.2(2) . 1_444 ?
O45 Cd2 O24 85.0(2) . 1_445 ?
O46 Cd2 O1 86.8(2) . 1_444 ?
O46 Cd2 O24 87.80(19) . 1_445 ?
O46 Cd2 O45 171.7(2) . . ?
O1 Cd3 O24 76.39(15) . 1_556 ?
O1 Cd3 C1 27.3(2) . . ?
O1 Cd3 C2 143.5(2) . . ?
O1 Cd3 C62 87.85(18) . 1_556 ?
O2 Cd3 O1 54.4(2) . . ?
O2 Cd3 O4 131.6(3) . . ?
O2 Cd3 O5 90.3(2) . . ?
O2 Cd3 O23 87.6(2) . 1_556 ?
O2 Cd3 O24 110.65(17) . 1_556 ?
O2 Cd3 C1 27.2(3) . . ?
O2 Cd3 C2 113.3(3) . . ?
O2 Cd3 C62 99.0(2) . 1_556 ?
O3A Cd3 O1 76.0(6) . . ?
O3A Cd3 O2 115.7(7) . . ?
O3A Cd3 O4 91.5(6) . . ?
O3A Cd3 O5 77.9(5) . . ?
O3A Cd3 O23 144.9(6) . 1_556 ?
O3A Cd3 O24 91.5(5) . 1_556 ?
O3A Cd3 C1 97.0(7) . . ?
O3A Cd3 C2 82.3(6) . . ?
O3A Cd3 C62 119.0(6) . 1_556 ?
O3B Cd3 O1 91.3(4) . . ?
O3B Cd3 O2 137.8(5) . . ?
O3B Cd3 O4 77.7(5) . . ?
O3B Cd3 O5 84.8(5) . . ?
O3B Cd3 C1 116.0(5) . . ?
O3B Cd3 C2 78.4(5) . . ?
O4 Cd3 O1 167.2(3) . . ?
O4 Cd3 O5 55.5(2) . . ?
O4 Cd3 O23 91.2(2) . 1_556 ?
O4 Cd3 O24 107.55(19) . 1_556 ?
O4 Cd3 C1 157.6(3) . . ?
O4 Cd3 C2 27.9(3) . . ?
O4 Cd3 C62 101.2(2) . 1_556 ?
O5 Cd3 O1 117.47(19) . . ?
O5 Cd3 O24 159.1(2) . 1_556 ?
O5 Cd3 C1 106.1(2) . . ?
O5 Cd3 C2 27.7(3) . . ?
O5 Cd3 C62 153.3(2) . 1_556 ?
O23 Cd3 O1 100.8(2) 1_556 . ?
O23 Cd3 O5 130.5(3) 1_556 . ?
O23 Cd3 O24 54.57(19) 1_556 1_556 ?
O23 Cd3 C1 93.6(2) 1_556 . ?
O23 Cd3 C2 113.6(3) 1_556 . ?
O23 Cd3 C62 26.9(2) 1_556 1_556 ?
O24 Cd3 C1 93.00(17) 1_556 . ?
O24 Cd3 C2 133.7(3) 1_556 . ?
O24 Cd3 C62 27.7(2) 1_556 1_556 ?
C1 Cd3 C62 92.81(19) . 1_556 ?
C2 Cd3 C1 133.2(3) . . ?
C2 Cd3 C62 128.5(2) . 1_556 ?
O10 Cd4 Cd6 47.03(11) . . ?
O10 Cd4 O40 80.77(16) . 1_565 ?
O15 Cd4 Cd6 38.48(10) . . ?
O15 Cd4 O10 78.66(15) . . ?
O15 Cd4 O16 102.66(19) . . ?
O15 Cd4 O17 162.31(19) . . ?
O15 Cd4 O18 98.35(17) . . ?
O15 Cd4 O40 77.84(17) . 1_565 ?
O16 Cd4 Cd6 78.06(13) . . ?
O16 Cd4 O10 84.42(18) . . ?
O16 Cd4 O40 164.79(17) . 1_565 ?
O17 Cd4 Cd6 140.61(13) . . ?
O17 Cd4 O10 94.36(17) . . ?
O17 Cd4 O16 92.69(18) . . ?
O17 Cd4 O40 85.04(16) . 1_565 ?
O18 Cd4 Cd6 130.62(12) . . ?
O18 Cd4 O10 176.87(16) . . ?
O18 Cd4 O16 97.2(2) . . ?
O18 Cd4 O17 88.25(18) . . ?
O18 Cd4 O40 97.77(18) . 1_565 ?
O40 Cd4 Cd6 94.17(9) 1_565 . ?
O13A Cd5 O14 82.8(5) . . ?
O13A Cd5 O19A 165.7(8) . . ?
O14 Cd5 O13B 107.4(5) . . ?
O15 Cd5 O13A 87.5(4) . . ?
O15 Cd5 O13B 87.2(4) . . ?
O15 Cd5 O14 85.7(3) . . ?
O15 Cd5 O19A 92.8(8) . . ?
O19A Cd5 O14 83.0(7) . . ?
O19B Cd5 O13B 156.4(12) . . ?
O19B Cd5 O14 96.1(11) . . ?
O19B Cd5 O15 95.6(15) . . ?
O20 Cd5 O13A 96.8(5) . . ?
O20 Cd5 O13B 72.1(5) . . ?
O20 Cd5 O14 168.1(3) . . ?
O20 Cd5 O15 82.43(19) . . ?
O20 Cd5 O19A 97.4(7) . . ?
O20 Cd5 O19B 85.0(11) . . ?
O10 Cd6 Cd4 43.84(9) . . ?
O11 Cd6 Cd4 122.64(17) . . ?
O11 Cd6 O10 83.8(2) . . ?
O11 Cd6 O34 91.9(3) . 4_676 ?
O11 Cd6 O36 88.2(3) . 1_565 ?
O12 Cd6 Cd4 137.4(2) . . ?
O12 Cd6 O10 178.8(2) . . ?
O12 Cd6 O11 95.2(3) . . ?
O12 Cd6 O34 94.6(3) . 4_676 ?
O12 Cd6 O36 102.6(3) . 1_565 ?
O15 Cd6 Cd4 38.94(10) . . ?
O15 Cd6 O10 76.17(14) . . ?
O15 Cd6 O11 159.9(2) . . ?
O15 Cd6 O12 104.8(2) . . ?
O15 Cd6 O34 86.4(2) . 4_676 ?
O15 Cd6 O36 87.6(2) . 1_565 ?
O34 Cd6 Cd4 67.71(18) 4_676 . ?
O34 Cd6 O10 86.13(19) 4_676 . ?
O34 Cd6 O36 162.7(2) 4_676 1_565 ?
O36 Cd6 Cd4 97.79(13) 1_565 . ?
O36 Cd6 O10 76.67(18) 1_565 . ?
O9 Cd7 O36 90.0(2) 1_545 . ?
O9 Cd7 O37 142.8(2) 1_545 . ?
O9 Cd7 O38 93.0(4) 1_545 . ?
O9 Cd7 O39 99.6(2) 1_545 . ?
O9 Cd7 O40 105.91(18) 1_545 . ?
O9 Cd7 C100 115.8(3) 1_545 . ?
O9 Cd7 C101 103.7(2) 1_545 . ?
O36 Cd7 O40 109.2(2) . . ?
O36 Cd7 C100 27.6(2) . . ?
O36 Cd7 C101 137.0(2) . . ?
O37 Cd7 O36 54.0(2) . . ?
O37 Cd7 O40 96.04(19) . . ?
O37 Cd7 C100 27.1(2) . . ?
O37 Cd7 C101 109.5(2) . . ?
O38 Cd7 O36 105.4(4) . . ?
O38 Cd7 O37 88.6(4) . . ?
O38 Cd7 O40 140.2(4) . . ?
O38 Cd7 C100 93.3(4) . . ?
O38 Cd7 C101 114.2(4) . . ?
O39 Cd7 O36 163.0(2) . . ?
O39 Cd7 O37 117.6(2) . . ?
O39 Cd7 O38 88.2(4) . . ?
O39 Cd7 O40 54.80(19) . . ?
O39 Cd7 C100 144.3(3) . . ?
O39 Cd7 C101 26.8(2) . . ?
O40 Cd7 C100 108.5(3) . . ?
O40 Cd7 C101 27.97(19) . . ?
C100 Cd7 C101 130.4(3) . . ?
Cd2 O1 Cd3 98.29(17) 1_666 . ?
C1 O1 Cd2 143.4(5) . 1_666 ?
C1 O1 Cd3 89.1(5) . . ?
C1 O2 Cd3 96.5(5) . . ?
C133 O3A Cd3 133.9(13) 1_666 . ?
C1A O3B Cd3 134.4(10) 1_666 . ?
C2 O4 Cd3 92.5(5) . . ?
C2 O5 Cd3 91.0(5) . . ?
C24 O9 Cd7 108.4(5) . 1_565 ?
Cd4 O10 Cd6 89.13(15) . . ?
C24 O10 Cd4 142.6(4) . . ?
C24 O10 Cd6 127.9(3) . . ?
C25 O11 Cd6 120.3(8) . . ?
C28 O12 Cd6 126.2(6) . . ?
C28 O13A Cd5 127.4(10) . . ?
C28 O13B Cd5 149.9(14) . . ?
C35 O14 Cd5 120.9(8) . . ?
Cd5 O15 Cd4 120.0(2) . . ?
Cd5 O15 Cd6 120.8(2) . . ?
Cd6 O15 Cd4 102.58(16) . . ?
C92 O16 Cd4 124.0(5) 4_676 . ?
C38 O17 Cd4 119.5(4) . . ?
C41 O18 Cd4 132.5(5) . . ?
C41 O19A Cd5 127.0(12) . . ?
C41 O19B Cd5 144(3) . . ?
C62 O23 Cd3 94.6(5) . 1_554 ?
Cd2 O24 Cd3 97.57(15) 1_665 1_554 ?
C62 O24 Cd2 129.9(4) . 1_665 ?
C62 O24 Cd3 88.6(4) . 1_554 ?
C70 O26 Cd2 136.3(5) . 4_666 ?
C70 O27 Cd1 133.5(6) . . ?
C129 O28 Cd1 131.1(5) 4_666 . ?
C71 O30 Cd1 93.2(5) . . ?
C71 O31 Cd1 89.4(4) . . ?
C92 O34 Cd6 133.8(6) . 4_575 ?
Cd6 O36 Cd7 112.3(2) 1_545 . ?
C100 O36 Cd6 127.7(7) . 1_545 ?
C100 O36 Cd7 88.6(5) . . ?
C100 O37 Cd7 92.2(5) . . ?
C101 O39 Cd7 97.7(4) . . ?
Cd4 O40 Cd7 108.46(16) 1_545 . ?
C101 O40 Cd4 136.0(4) . 1_545 ?
C101 O40 Cd7 86.2(4) . . ?
C129 O44 Cd2 135.6(4) . . ?
Cd2 O45 Cd1 105.0(2) . 4_565 ?
C1A O45 Cd2 127.6(9) . . ?
C133 O45 Cd1 121.3(15) . 4_565 ?
C133 O45 Cd2 124.4(17) . . ?
C130 O46 Cd2 124.0(6) . . ?
C9 N1 C6 126.2(5) . . ?
C17 N2 C18 126.4(5) . . ?
C25 N3 C26 123.5(11) . . ?
C25 N3 C27 119.3(10) . . ?
C26 N3 C27 117.3(10) . . ?
C16 N4 C32 127.6(5) 4_685 . ?
C35 N5 C36 119.8(11) . . ?
C35 N5 C37 124.9(12) . . ?
C37 N5 C36 114.5(14) . . ?
C38 N6A C39A 131.4(11) . . ?
C38 N6A C40A 109.8(11) . . ?
C39A N6A C40A 118.6(13) . . ?
C38 N6B C39B 115.8(10) . . ?
C38 N6B C40B 128.8(13) . . ?
C40B N6B C39B 115.4(14) . . ?
C48 N7 C45 127.3(5) . . ?
C55 N8 C56 124.9(5) . . ?
C63 N9 C64 126.2(5) . . ?
C78 N10 C75 126.1(6) . . ?
C85 N11 C86 126.6(5) . . ?
C93 N12 C94 125.8(5) . . ?
C108 N13 C105 124.9(5) . . ?
C122 N14 C123 124.7(5) . . ?
C115 N15 C116 127.9(6) . . ?
C1B N16A C0AA 118.9(18) . . ?
C1B N16A C130 143(2) . . ?
C130 N16A C0AA 94.6(16) . . ?
C130 N16B C131 133.6(17) . . ?
C130 N16B C132 119.2(19) . . ?
C132 N16B C131 107(2) . . ?
O1 C1 Cd3 63.6(4) . . ?
O1 C1 O2 119.8(6) . . ?
O1 C1 C119 121.2(8) . 4_666 ?
O2 C1 Cd3 56.4(3) . . ?
O2 C1 C119 119.0(8) . 4_666 ?
C119 C1 Cd3 174.6(7) 4_666 . ?
O3B C1A O45 127.6(15) 1_444 . ?
O4 C2 Cd3 59.6(4) . . ?
O4 C2 O5 120.5(7) . . ?
O4 C2 C3 118.3(8) . . ?
O5 C2 Cd3 61.3(4) . . ?
O5 C2 C3 121.0(8) . . ?
C3 C2 Cd3 169.4(10) . . ?
C4 C3 C2 121.8(8) . . ?
C4 C3 C8 118.9(6) . . ?
C8 C3 C2 119.3(7) . . ?
C3 C4 C5 120.9(7) . . ?
C4 C5 C6 120.7(7) . . ?
C5 C6 N1 117.0(6) . . ?
C7 C6 N1 123.7(6) . . ?
C7 C6 C5 119.3(6) . . ?
C6 C7 C8 118.6(8) . . ?
C3 C8 C7 121.6(8) . . ?
O6 C9 N1 123.8(5) . . ?
O6 C9 C10 119.5(5) . . ?
N1 C9 C10 116.6(5) . . ?
C11 C10 C9 125.2(5) . . ?
C11 C10 C15 119.8(5) . . ?
C15 C10 C9 115.0(5) . . ?
C10 C11 C12 120.0(5) . . ?
C11 C12 C16 115.5(5) . . ?
C13 C12 C11 119.0(5) . . ?
C13 C12 C16 125.1(5) . . ?
C12 C13 C14 121.6(5) . . ?
C13 C14 C17 119.3(5) . . ?
C15 C14 C13 118.9(5) . . ?
C15 C14 C17 121.6(5) . . ?
C14 C15 C10 120.6(5) . . ?
O7 C16 N4 121.9(5) . 4_586 ?
O7 C16 C12 120.6(5) . . ?
N4 C16 C12 117.5(5) 4_586 . ?
O8 C17 N2 122.9(5) . . ?
O8 C17 C14 121.3(5) . . ?
N2 C17 C14 115.8(5) . . ?
C19 C18 N2 122.6(5) . . ?
C19 C18 C23 119.2(6) . . ?
C23 C18 N2 118.1(5) . . ?
C18 C19 C20 119.3(6) . . ?
C19 C20 C21 120.6(7) . . ?
C20 C21 C24 120.2(6) . . ?
C22 C21 C20 119.1(6) . . ?
C22 C21 C24 120.7(6) . . ?
C21 C22 C23 120.9(6) . . ?
C22 C23 C18 120.8(6) . . ?
O9 C24 O10 123.7(6) . . ?
O9 C24 C21 117.2(6) . . ?
O10 C24 C21 119.0(7) . . ?
O11 C25 N3 127.8(13) . . ?
O12 C28 O13A 121.8(10) . . ?
O12 C28 O13B 120.5(9) . . ?
O12 C28 C29 118.1(9) . . ?
O13A C28 C29 113.2(9) . . ?
O13B C28 C29 119.2(12) . . ?
C28 C29 C30B 112.2(11) . . ?
C30A C29 C28 119.8(9) . . ?
C34 C29 C28 123.0(9) . . ?
C34 C29 C30A 115.7(8) . . ?
C34 C29 C30B 114.2(10) . . ?
C29 C30A C31A 119.6(12) . . ?
C31B C30B C29 110.7(17) . . ?
C32 C31A C30A 120.7(15) . . ?
C30B C31B C32 122.2(16) . . ?
N4 C32 C31B 112.5(9) . . ?
C31A C32 N4 119.3(9) . . ?
C31A C32 C33 114.3(9) . . ?
C33 C32 N4 124.5(6) . . ?
C33 C32 C31B 116.1(10) . . ?
C32 C33 C34 121.3(7) . . ?
C29 C34 C33 121.7(8) . . ?
O14 C35 N5 126.2(11) . . ?
O17 C38 N6A 141.7(8) . . ?
O17 C38 N6B 111.7(7) . . ?
O18 C41 O19A 128.2(14) . . ?
O18 C41 O19B 120.9(19) . . ?
O18 C41 C42 117.0(6) . . ?
O19A C41 C42 113.6(13) . . ?
O19B C41 C42 120(2) . . ?
C43 C42 C41 120.3(6) . . ?
C47 C42 C41 121.8(6) . . ?
C47 C42 C43 117.8(6) . . ?
C44 C43 C42 120.4(7) . . ?
C45 C44 C43 120.5(7) . . ?
C44 C45 N7 117.3(5) . . ?
C44 C45 C46 120.3(6) . . ?
C46 C45 N7 122.3(5) . . ?
C47 C46 C45 118.9(6) . . ?
C46 C47 C42 121.8(6) . . ?
O21 C48 N7 123.4(5) . . ?
O21 C48 C49 119.4(5) . . ?
N7 C48 C49 117.2(5) . . ?
C50 C49 C48 124.5(5) . . ?
C54 C49 C48 116.4(5) . . ?
C54 C49 C50 119.2(5) . . ?
C49 C50 C51 120.1(5) . . ?
C50 C51 C55 119.9(5) . . ?
C52 C51 C50 120.5(5) . . ?
C52 C51 C55 119.0(5) . . ?
C51 C52 C53 119.4(5) . . ?
C52 C53 C54 120.2(5) . . ?
C52 C53 C63 117.4(5) . . ?
C54 C53 C63 122.4(5) . . ?
C53 C54 C49 120.5(5) . . ?
O22 C55 N8 123.6(5) . . ?
O22 C55 C51 121.9(5) . . ?
N8 C55 C51 114.5(5) . . ?
C57 C56 N8 121.9(6) . . ?
C57 C56 C61 119.8(6) . . ?
C61 C56 N8 118.2(7) . . ?
C56 C57 C58 119.5(6) . . ?
C59 C58 C57 121.0(7) . . ?
C58 C59 C62 122.1(7) . . ?
C60 C59 C58 118.5(6) . . ?
C60 C59 C62 119.4(7) . . ?
C59 C60 C61 122.5(8) . . ?
C60 C61 C56 118.6(8) . . ?
O23 C62 Cd3 58.6(4) . 1_554 ?
O23 C62 O24 122.1(6) . . ?
O23 C62 C59 120.0(7) . . ?
O24 C62 Cd3 63.6(3) . 1_554 ?
O24 C62 C59 117.8(7) . . ?
C59 C62 Cd3 178.5(6) . 1_554 ?
O25 C63 N9 124.9(5) . . ?
O25 C63 C53 120.6(5) . . ?
N9 C63 C53 114.4(5) . . ?
C65 C64 N9 123.9(6) . . ?
C65 C64 C69 118.7(6) . . ?
C69 C64 N9 117.4(5) . . ?
C64 C65 C66 119.4(7) . . ?
C67 C66 C65 121.7(7) . . ?
C66 C67 C68 118.8(6) . . ?
C66 C67 C70 120.5(6) . . ?
C68 C67 C70 120.6(7) . . ?
C69 C68 C67 120.7(6) . . ?
C68 C69 C64 120.6(6) . . ?
O26 C70 O27 127.2(7) . . ?
O26 C70 C67 115.4(7) . . ?
O27 C70 C67 117.3(8) . . ?
O30 C71 Cd1 59.3(4) . . ?
O30 C71 O31 121.7(7) . . ?
O30 C71 C72 117.6(8) . . ?
O31 C71 Cd1 63.0(4) . . ?
O31 C71 C72 120.7(8) . . ?
C72 C71 Cd1 170.8(7) . . ?
C73 C72 C71 121.1(7) . . ?
C73 C72 C77 119.1(7) . . ?
C77 C72 C71 119.5(8) . . ?
C72 C73 C74 120.6(7) . . ?
C73 C74 C75 120.6(7) . . ?
N10 C75 C74 115.9(6) . . ?
C76 C75 N10 123.8(6) . . ?
C76 C75 C74 120.2(7) . . ?
C75 C76 C77 117.4(7) . . ?
C72 C77 C76 122.1(8) . . ?
O32 C78 N10 122.8(6) . . ?
O32 C78 C79 120.4(5) . . ?
N10 C78 C79 116.8(5) . . ?
C80 C79 C78 124.7(5) . . ?
C80 C79 C84 118.8(5) . . ?
C84 C79 C78 116.4(5) . . ?
C81 C80 C79 120.2(5) . . ?
C80 C81 C85 117.1(5) . . ?
C82 C81 C80 120.7(5) . . ?
C82 C81 C85 122.0(5) . . ?
C81 C82 C83 119.1(5) . . ?
C82 C83 C93 114.9(5) . . ?
C84 C83 C82 119.6(5) . . ?
C84 C83 C93 125.4(5) . . ?
C83 C84 C79 121.5(5) . . ?
O33 C85 N11 123.5(6) . . ?
O33 C85 C81 119.3(5) . . ?
N11 C85 C81 117.0(5) . . ?
C87 C86 N11 124.3(6) . . ?
C87 C86 C91 119.1(6) . . ?
C91 C86 N11 116.6(6) . . ?
C86 C87 C88 120.0(6) . . ?
C87 C88 C89 121.5(6) . . ?
C88 C89 C90 117.6(7) . . ?
C88 C89 C92 121.1(6) . . ?
C90 C89 C92 121.3(6) . . ?
C91 C90 C89 122.0(7) . . ?
C90 C91 C86 120.0(7) . . ?
O16 C92 C89 117.7(6) 4_575 . ?
O34 C92 O16 124.2(7) . 4_575 ?
O34 C92 C89 118.1(7) . . ?
O35 C93 N12 122.9(5) . . ?
O35 C93 C83 121.3(5) . . ?
N12 C93 C83 115.8(5) . . ?
N12 C94 C95B 119.6(12) . . ?
C95A C94 N12 124.5(7) . . ?
C99 C94 N12 118.3(6) . . ?
C99 C94 C95A 115.9(7) . . ?
C99 C94 C95B 108.8(15) . . ?
C94 C95A C96A 120.7(10) . . ?
C96B C95B C94 117(3) . . ?
C97 C96A C95A 117.5(11) . . ?
C95B C96B C97 118(3) . . ?
C96A C97 C100 117.9(8) . . ?
C96B C97 C100 116.7(13) . . ?
C98 C97 C96A 116.9(9) . . ?
C98 C97 C96B 113.5(11) . . ?
C98 C97 C100 123.7(8) . . ?
C97 C98 C99 122.2(8) . . ?
C94 C99 C98 121.6(8) . . ?
O36 C100 Cd7 63.8(4) . . ?
O36 C100 C97 116.5(8) . . ?
O37 C100 Cd7 60.7(4) . . ?
O37 C100 O36 121.9(7) . . ?
O37 C100 C97 121.6(8) . . ?
C97 C100 Cd7 163.9(8) . . ?
O39 C101 Cd7 55.5(3) . . ?
O39 C101 O40 121.2(5) . . ?
O39 C101 C102 119.3(6) . . ?
O40 C101 Cd7 65.8(3) . . ?
O40 C101 C102 119.4(6) . . ?
C102 C101 Cd7 174.7(5) . . ?
C103 C102 C101 118.4(6) . . ?
C107 C102 C101 122.2(6) . . ?
C107 C102 C103 119.3(6) . . ?
C104 C103 C102 120.4(7) . . ?
C105 C104 C103 118.2(7) . . ?
C104 C105 N13 116.6(6) . . ?
C106 C105 N13 121.0(6) . . ?
C106 C105 C104 122.3(6) . . ?
C105 C106 C107 118.4(6) . . ?
C102 C107 C106 121.2(6) . . ?
O41 C108 N13 123.8(5) . . ?
O41 C108 C109 120.3(5) . . ?
N13 C108 C109 115.9(5) . . ?
C110 C109 C108 120.7(5) . . ?
C114 C109 C108 117.9(5) . . ?
C114 C109 C110 120.7(5) . . ?
C109 C110 C111 119.9(5) . . ?
C110 C111 C112 119.3(5) . . ?
C110 C111 C122 125.8(5) . . ?
C112 C111 C122 115.0(5) . . ?
C113 C112 C111 120.3(5) . . ?
C112 C113 C115 121.1(5) . . ?
C114 C113 C112 119.7(5) . . ?
C114 C113 C115 119.1(5) . . ?
C113 C114 C109 119.9(5) . . ?
O42 C115 N15 125.1(5) . . ?
O42 C115 C113 121.1(6) . . ?
N15 C115 C113 113.8(5) . . ?
C117 C116 N15 117.3(6) . . ?
C117 C116 C121 120.2(6) . . ?
C121 C116 N15 122.4(7) . . ?
C116 C117 C118 120.8(7) . . ?
C119 C118 C117 119.3(8) . . ?
C118 C119 C1 120.2(7) . 4_565 ?
C118 C119 C120 119.7(6) . . ?
C120 C119 C1 120.1(7) . 4_565 ?
C119 C120 C121 121.2(7) . . ?
C120 C121 C116 118.8(7) . . ?
O43 C122 N14 122.6(6) . . ?
O43 C122 C111 120.0(6) . . ?
N14 C122 C111 117.4(5) . . ?
C124 C123 N14 118.3(6) . . ?
C124 C123 C128 119.5(6) . . ?
C128 C123 N14 122.2(5) . . ?
C125 C124 C123 120.3(6) . . ?
C124 C125 C126 121.4(6) . . ?
C125 C126 C129 120.9(6) . . ?
C127 C126 C125 117.8(6) . . ?
C127 C126 C129 121.3(6) . . ?
C126 C127 C128 123.2(6) . . ?
C127 C128 C123 117.7(6) . . ?
O28 C129 O44 125.7(6) 4_565 . ?
O28 C129 C126 118.1(7) 4_565 . ?
O44 C129 C126 116.2(6) . . ?
O46 C130 N16A 148.3(14) . . ?
O46 C130 N16B 118.8(11) . . ?
O3A C133 O45 126(2) 1_444 . ?
C137 N17 C136 119.7(12) . . ?
C138 N17 C136 120.7(11) . . ?
C138 N17 C137 119.6(13) . . ?
O0AA C138 N17 123.1(12) . . ?
C134 N18 C2AA 117.4(9) . . ?
C135 N18 C2AA 122.2(9) . . ?
C135 N18 C134 120.3(8) . . ?
O47 C135 N18 124.1(9) . . ?
N19 C140 C139 169(3) . . ?
N20 C142 C141 172.0(12) . . ?

loop_
_geom_bond_atom_site_label_1
_geom_bond_atom_site_label_2
_geom_bond_distance
_geom_bond_site_symmetry_2
_geom_bond_publ_flag
Cd1 O27 2.220(4) . ?
Cd1 O28 2.212(4) . ?
Cd1 O29 2.286(9) . ?
Cd1 O30 2.336(5) . ?
Cd1 O31 2.416(5) . ?
Cd1 O45 2.332(7) 4_666 ?
Cd1 C71 2.711(8) . ?
Cd2 O1 2.307(5) 1_444 ?
Cd2 O24 2.319(5) 1_445 ?
Cd2 O26 2.224(5) 4_565 ?
Cd2 O44 2.239(5) . ?
Cd2 O45 2.277(4) . ?
Cd2 O46 2.263(6) . ?
Cd3 O1 2.444(6) . ?
Cd3 O2 2.285(5) . ?
Cd3 O3A 2.27(2) . ?
Cd3 O3B 2.237(14) . ?
Cd3 O4 2.308(5) . ?
Cd3 O5 2.346(6) . ?
Cd3 O23 2.347(6) 1_556 ?
Cd3 O24 2.457(5) 1_556 ?
Cd3 C1 2.727(6) . ?
Cd3 C2 2.673(8) . ?
Cd3 C62 2.742(7) 1_556 ?
Cd4 Cd6 3.4618(5) . ?
Cd4 O10 2.398(4) . ?
Cd4 O15 2.229(4) . ?
Cd4 O16 2.260(5) . ?
Cd4 O17 2.252(5) . ?
Cd4 O18 2.244(4) . ?
Cd4 O40 2.407(5) 1_565 ?
Cd5 O13A 2.271(12) . ?
Cd5 O13B 2.331(13) . ?
Cd5 O14 2.337(12) . ?
Cd5 O15 2.166(5) . ?
Cd5 O19A 2.325(19) . ?
Cd5 O19B 2.13(4) . ?
Cd5 O20 1.389(3) . ?
Cd6 O10 2.534(5) . ?
Cd6 O11 2.257(5) . ?
Cd6 O12 2.214(5) . ?
Cd6 O15 2.207(4) . ?
Cd6 O34 2.267(7) 4_676 ?
Cd6 O36 2.335(7) 1_565 ?
Cd7 O9 2.207(5) 1_545 ?
Cd7 O36 2.411(6) . ?
Cd7 O37 2.346(6) . ?
Cd7 O38 2.289(9) . ?
Cd7 O39 2.252(5) . ?
Cd7 O40 2.477(4) . ?
Cd7 C100 2.687(8) . ?
Cd7 C101 2.709(6) . ?
O1 C1 1.251(11) . ?
O2 C1 1.253(11) . ?
O3A C133 1.25(4) 1_666 ?
O3B C1A 1.21(3) 1_666 ?
O4 C2 1.251(11) . ?
O5 C2 1.244(11) . ?
O6 C9 1.219(8) . ?
O7 C16 1.231(7) . ?
O8 C17 1.239(7) . ?
O9 C24 1.264(9) . ?
O10 C24 1.264(9) . ?
O11 C25 1.195(14) . ?
O12 C28 1.185(13) . ?
O13A C28 1.51(2) . ?
O13B C28 1.188(19) . ?
O14 C35 1.276(17) . ?
O16 C92 1.255(10) 4_676 ?
O17 C38 1.222(8) . ?
O18 C41 1.248(9) . ?
O19A C41 1.29(3) . ?
O19B C41 1.30(4) . ?
O21 C48 1.232(7) . ?
O22 C55 1.214(7) . ?
O23 C62 1.243(10) . ?
O24 C62 1.277(10) . ?
O25 C63 1.222(7) . ?
O26 C70 1.241(10) . ?
O27 C70 1.248(10) . ?
O28 C129 1.241(9) 4_666 ?
O30 C71 1.252(11) . ?
O31 C71 1.258(11) . ?
O32 C78 1.210(8) . ?
O33 C85 1.227(7) . ?
O34 C92 1.248(10) . ?
O35 C93 1.226(7) . ?
O36 C100 1.247(11) . ?
O37 C100 1.224(11) . ?
O39 C101 1.234(9) . ?
O40 C101 1.273(8) . ?
O41 C108 1.231(7) . ?
O42 C115 1.230(8) . ?
O43 C122 1.214(8) . ?
O44 C129 1.247(9) . ?
O45 C1A 1.333(18) . ?
O45 C133 1.29(3) . ?
O46 C130 1.183(11) . ?
N1 C6 1.407(7) . ?
N1 C9 1.342(8) . ?
N2 C17 1.353(7) . ?
N2 C18 1.414(7) . ?
N3 C25 1.305(13) . ?
N3 C26 1.450(2) . ?
N3 C27 1.450(2) . ?
N4 C16 1.347(7) 4_685 ?
N4 C32 1.415(8) . ?
N5 C35 1.355(18) . ?
N5 C36 1.450(2) . ?
N5 C37 1.450(2) . ?
N6A C38 1.338(2) . ?
N6A C39A 1.449(2) . ?
N6A C40A 1.449(2) . ?
N6B C38 1.342(2) . ?
N6B C39B 1.451(2) . ?
N6B C40B 1.450(2) . ?
N7 C45 1.425(7) . ?
N7 C48 1.352(7) . ?
N8 C55 1.356(8) . ?
N8 C56 1.413(8) . ?
N9 C63 1.360(8) . ?
N9 C64 1.412(7) . ?
N10 C75 1.406(9) . ?
N10 C78 1.371(7) . ?
N11 C85 1.362(8) . ?
N11 C86 1.418(8) . ?
N12 C93 1.341(8) . ?
N12 C94 1.421(7) . ?
N13 C105 1.436(7) . ?
N13 C108 1.348(7) . ?
N14 C122 1.344(8) . ?
N14 C123 1.425(8) . ?
N15 C115 1.356(8) . ?
N15 C116 1.420(8) . ?
N16A C0AA 1.49(3) . ?
N16A C1B 1.21(2) . ?
N16A C130 1.339(2) . ?
N16B C130 1.341(2) . ?
N16B C131 1.42(3) . ?
N16B C132 1.42(4) . ?
C1 C119 1.498(8) 4_666 ?
C2 C3 1.491(10) . ?
C3 C4 1.366(12) . ?
C3 C8 1.390(12) . ?
C4 C5 1.380(9) . ?
C5 C6 1.399(10) . ?
C6 C7 1.390(10) . ?
C7 C8 1.401(10) . ?
C9 C10 1.503(7) . ?
C10 C11 1.384(8) . ?
C10 C15 1.397(8) . ?
C11 C12 1.420(7) . ?
C12 C13 1.368(8) . ?
C12 C16 1.501(7) . ?
C13 C14 1.401(7) . ?
C14 C15 1.386(7) . ?
C14 C17 1.492(8) . ?
C18 C19 1.384(10) . ?
C18 C23 1.394(8) . ?
C19 C20 1.383(10) . ?
C20 C21 1.401(10) . ?
C21 C22 1.362(10) . ?
C21 C24 1.495(9) . ?
C22 C23 1.364(9) . ?
C28 C29 1.528(10) . ?
C29 C30A 1.378(19) . ?
C29 C30B 1.64(2) . ?
C29 C34 1.312(13) . ?
C30A C31A 1.41(2) . ?
C30B C31B 1.39(3) . ?
C31A C32 1.353(16) . ?
C31B C32 1.478(18) . ?
C32 C33 1.359(10) . ?
C33 C34 1.388(9) . ?
C41 C42 1.501(9) . ?
C42 C43 1.408(10) . ?
C42 C47 1.383(10) . ?
C43 C44 1.374(10) . ?
C44 C45 1.369(9) . ?
C45 C46 1.393(8) . ?
C46 C47 1.379(8) . ?
C48 C49 1.499(8) . ?
C49 C50 1.392(8) . ?
C49 C54 1.392(7) . ?
C50 C51 1.395(8) . ?
C51 C52 1.386(8) . ?
C51 C55 1.502(7) . ?
C52 C53 1.391(8) . ?
C53 C54 1.393(8) . ?
C53 C63 1.516(7) . ?
C56 C57 1.361(10) . ?
C56 C61 1.393(11) . ?
C57 C58 1.398(8) . ?
C58 C59 1.366(10) . ?
C59 C60 1.352(12) . ?
C59 C62 1.500(9) . ?
C60 C61 1.377(11) . ?
C64 C65 1.389(9) . ?
C64 C69 1.405(9) . ?
C65 C66 1.400(9) . ?
C66 C67 1.370(11) . ?
C67 C68 1.391(10) . ?
C67 C70 1.510(9) . ?
C68 C69 1.374(9) . ?
C71 C72 1.507(11) . ?
C72 C73 1.359(12) . ?
C72 C77 1.382(11) . ?
C73 C74 1.381(10) . ?
C74 C75 1.408(10) . ?
C75 C76 1.367(10) . ?
C76 C77 1.424(11) . ?
C78 C79 1.495(8) . ?
C79 C80 1.394(8) . ?
C79 C84 1.400(7) . ?
C80 C81 1.388(8) . ?
C81 C82 1.384(7) . ?
C81 C85 1.495(8) . ?
C82 C83 1.422(8) . ?
C83 C84 1.361(8) . ?
C83 C93 1.505(7) . ?
C86 C87 1.365(9) . ?
C86 C91 1.414(9) . ?
C87 C88 1.388(10) . ?
C88 C89 1.385(9) . ?
C89 C90 1.388(11) . ?
C89 C92 1.480(10) . ?
C90 C91 1.352(12) . ?
C94 C95A 1.385(12) . ?
C94 C95B 1.44(4) . ?
C94 C99 1.325(11) . ?
C95A C96A 1.419(15) . ?
C95B C96B 1.35(4) . ?
C96A C97 1.401(16) . ?
C96B C97 1.48(4) . ?
C97 C98 1.292(12) . ?
C97 C100 1.523(9) . ?
C98 C99 1.392(11) . ?
C101 C102 1.488(8) . ?
C102 C103 1.393(10) . ?
C102 C107 1.375(10) . ?
C103 C104 1.394(10) . ?
C104 C105 1.383(10) . ?
C105 C106 1.372(9) . ?
C106 C107 1.388(9) . ?
C108 C109 1.498(7) . ?
C109 C110 1.392(8) . ?
C109 C114 1.385(7) . ?
C110 C111 1.391(8) . ?
C111 C112 1.403(8) . ?
C111 C122 1.500(9) . ?
C112 C113 1.397(8) . ?
C113 C114 1.388(8) . ?
C113 C115 1.496(7) . ?
C116 C117 1.377(11) . ?
C116 C121 1.390(10) . ?
C117 C118 1.393(9) . ?
C118 C119 1.384(12) . ?
C119 C120 1.384(11) . ?
C120 C121 1.391(9) . ?
C123 C124 1.379(8) . ?
C123 C128 1.393(9) . ?
C124 C125 1.368(10) . ?
C125 C126 1.372(10) . ?
C126 C127 1.358(10) . ?
C126 C129 1.503(9) . ?
C127 C128 1.385(9) . ?
O0AA C138 1.244(14) . ?
N17 C136 1.478(18) . ?
N17 C137 1.436(16) . ?
N17 C138 1.316(15) . ?
O47 C135 1.192(10) . ?
N18 C2AA 1.429(12) . ?
N18 C134 1.381(14) . ?
N18 C135 1.352(12) . ?
N19 C140 1.120(2) . ?
C139 C140 1.540(2) . ?
N20 C142 1.121(2) . ?
C141 C142 1.540(2) . ?

loop_
_smtbx_masks_void_nr
_smtbx_masks_void_average_x
_smtbx_masks_void_average_y
_smtbx_masks_void_average_z
_smtbx_masks_void_volume
_smtbx_masks_void_count_electrons
_smtbx_masks_void_content
1 -0.707 -0.884 -0.030 6864.7 1510.8 ?
